data_4516952
loop_
_publ_author_name
'Brunner, Henri'
'Bal\'azs, G\'abor'
'Tsuno, Takashi'
'Iwabe, Haruka'

_publ_section_title
;
 PPh<sub>3</sub> Propeller Diastereomers: Bonding Motif
 Ph<sub>PPh<sub>3</sub></sub> Face-On \p-Ar in Half-Sandwich Compounds
 [(\p-Ar)LL'MPPh<sub>3</sub>].
;
_journal_issue 1
_journal_name_full 'ACS omega'
_journal_page_first 982
_journal_page_last 990
_journal_paper_doi 10.1021/acsomega.7b01460
_journal_volume 3
_journal_year 2018
_chemical_absolute_configuration rm
_chemical_compound_source 'synthesis as described'
_chemical_formula_moiety 'C47 H45 N O P Ru, F6 P1'
_chemical_formula_sum 'C47 H45 F6 N O P2 Ru'
_chemical_formula_weight 916.85
_space_group_IT_number 4
_space_group_name_Hall 'P 2yb'
_space_group_name_H-M_alt 'P 1 21 1'
_symmetry_cell_setting monoclinic
_symmetry_Int_Tables_number 4
_symmetry_space_group_name_Hall 'P 2yb'
_symmetry_space_group_name_H-M 'P 1 21 1'
_atom_sites_solution_hydrogens geom
_atom_sites_solution_primary direct
_atom_sites_solution_secondary difmap
_cell_angle_alpha 90
_cell_angle_beta 98.100(1)
_cell_angle_gamma 90
_cell_formula_units_Z 6
_cell_length_a 10.50060(10)
_cell_length_b 17.86340(10)
_cell_length_c 34.44680(10)
_cell_measurement_reflns_used 31726
_cell_measurement_temperature 110.00(2)
_cell_measurement_theta_max 66.5840
_cell_measurement_theta_min 3.5650
_cell_measurement_wavelength 1.54184
_cell_volume 6396.95(7)
_computing_publication_material 'WinGX publication routines (Farrugia, 2012)'
_computing_structure_refinement 'SHELXL-2016/6 (Sheldrick, 2016)'
_computing_structure_solution 'SIR2004 (Burla et al., 2005)'
_diffrn_ambient_temperature 110.00(10)
_diffrn_measured_fraction_theta_full 0.99
_diffrn_measured_fraction_theta_max 0.99
_diffrn_measurement_device_type 'SuperNova, Single source at offset), Atlas'
_diffrn_measurement_method '\w scans'
_diffrn_radiation_monochromator mirror
_diffrn_radiation_probe x-ray
_diffrn_radiation_source 'SuperNova (Cu) X-ray Source'
_diffrn_radiation_type CuK\a
_diffrn_radiation_wavelength 1.54178
_diffrn_reflns_av_R_equivalents 0.0318
_diffrn_reflns_av_unetI/netI 0.0373
_diffrn_reflns_Laue_measured_fraction_full 0.99
_diffrn_reflns_Laue_measured_fraction_max 0.99
_diffrn_reflns_limit_h_max 11
_diffrn_reflns_limit_h_min -12
_diffrn_reflns_limit_k_max 21
_diffrn_reflns_limit_k_min -20
_diffrn_reflns_limit_l_max 40
_diffrn_reflns_limit_l_min -40
_diffrn_reflns_number 48030
_diffrn_reflns_point_group_measured_fraction_full 0.97
_diffrn_reflns_point_group_measured_fraction_max 0.97
_diffrn_reflns_theta_full 66.601
_diffrn_reflns_theta_max 66.601
_diffrn_reflns_theta_min 3.583
_exptl_absorpt_coefficient_mu 4.219
_exptl_absorpt_correction_T_max 1.00000
_exptl_absorpt_correction_T_min 0.46716
_exptl_absorpt_correction_type multi-scan
_exptl_crystal_colour orange
_exptl_crystal_density_diffrn 1.428
_exptl_crystal_density_method 'not measured'
_exptl_crystal_description rod
_exptl_crystal_F_000 2850
_exptl_crystal_size_max 0.1924
_exptl_crystal_size_mid 0.0584
_exptl_crystal_size_min 0.0197
_platon_squeeze_details
;
;
_refine_diff_density_max 1.259
_refine_diff_density_min -0.798
_refine_diff_density_rms 0.078
_refine_ls_abs_structure_details
;
 Flack x determined using 9590 quotients [(I+)-(I-)]/[(I+)+(I-)]
 (Parsons, Flack and Wagner, Acta Cryst. B69 (2013) 249-259).
;
_refine_ls_abs_structure_Flack -0.014(3)
_refine_ls_extinction_method none
_refine_ls_goodness_of_fit_ref 1.012
_refine_ls_hydrogen_treatment constr
_refine_ls_matrix_type full
_refine_ls_number_parameters 1557
_refine_ls_number_reflns 21912
_refine_ls_number_restraints 1
_refine_ls_restrained_S_all 1.012
_refine_ls_R_factor_all 0.0427
_refine_ls_R_factor_gt 0.0414
_refine_ls_shift/su_max 0.002
_refine_ls_shift/su_mean 0
_refine_ls_structure_factor_coef Fsqd
_refine_ls_weighting_details 'w=1/[\s^2^(Fo^2^)+(0.0687P)^2^+7.6114P] where P=(Fo^2^+2Fc^2^)/3'
_refine_ls_weighting_scheme calc
_refine_ls_wR_factor_gt 0.1086
_refine_ls_wR_factor_ref 0.11
_reflns_Friedel_coverage 0.893
_reflns_Friedel_fraction_full 0.949
_reflns_Friedel_fraction_max 0.949
_reflns_number_gt 21255
_reflns_number_total 21912
_reflns_threshold_expression 'I > 2\s(I)'
_cod_data_source_file ao7b01460_si_002.cif
_cod_data_source_block 1519531
_cod_depositor_comments
;

2020-05-14
Z value and formula fixed to values more according to usual
chemical conventions.                 miguel
;
_cod_original_formula_sum 'C141 H135 F18 N3 O3 P6 Ru3'
_cod_original_formula_weight 2750.54
_cod_original_formula_moiety '(C47 H45 N O P Ru)3, (F6 P1)3'
_cod_original_formula_units_Z 2
_cod_original_cell_volume 6396.99(7)
_cod_original_sg_symbol_H-M 'P 21'
_cod_database_code 4516952
_shelx_estimated_absorpt_t_min 0.501
_shelx_estimated_absorpt_t_max 0.92

loop_
_symmetry_equiv_pos_as_xyz
'x, y, z'
'-x, y+1/2, -z'

loop_
_atom_site_label
_atom_site_type_symbol
_atom_site_fract_x
_atom_site_fract_y
_atom_site_fract_z
_atom_site_U_iso_or_equiv
_atom_site_adp_type
_atom_site_occupancy
_atom_site_site_symmetry_order
_atom_site_calc_flag
_atom_site_refinement_flags_posn
_atom_site_refinement_flags_adp
Ru1 Ru 0.36063(4) 0.42960(2) 0.43516(2) 0.02682(11) Uani 1 1 d . .
Ru2 Ru 0.50974(4) 0.34946(3) 0.71636(2) 0.02847(12) Uani 1 1 d . .
Ru3 Ru 0.39069(4) 0.91796(3) 0.93234(2) 0.02478(11) Uani 1 1 d . .
P1 P 0.49655(15) 0.43928(9) 0.38555(4) 0.0275(3) Uani 1 1 d . .
P2 P 0.40181(15) 0.46544(9) 0.71149(5) 0.0306(3) Uani 1 1 d . .
P3 P 0.54572(16) 0.87383(11) 0.89361(5) 0.0337(4) Uani 1 1 d . .
P4 P 0.28786(19) 0.10529(11) 0.44208(6) 0.0432(4) Uani 1 1 d . .
P5 P 0.03852(17) 0.16891(11) 0.75855(6) 0.0402(4) Uani 1 1 d . .
O2 O 0.4974(4) 0.3679(2) 0.77467(13) 0.0295(9) Uani 1 1 d . .
P6 P 0.7965(2) 0.13479(14) 0.01363(7) 0.0560(6) Uani 1 1 d . .
O1 O 0.2510(4) 0.3672(2) 0.39288(11) 0.0243(8) Uani 1 1 d . .
O3 O 0.2718(4) 0.8464(3) 0.89726(11) 0.0294(9) Uani 1 1 d . .
C95 C 0.2558(6) 0.9271(5) 0.97858(16) 0.0364(15) Uani 1 1 d . .
N2 N 0.6884(5) 0.4049(4) 0.72753(17) 0.0391(14) Uani 1 1 d . .
N3 N 0.3448(5) 1.0039(3) 0.89067(15) 0.0290(11) Uani 1 1 d . .
C42 C 0.5903(6) 0.3545(4) 0.38348(18) 0.0293(13) Uani 1 1 d . .
C82 C 0.2200(6) 0.4100(4) 0.75669(19) 0.0332(14) Uani 1 1 d . .
H82 H 0.24032 0.361895 0.747561 0.04 Uiso 1 1 calc R U
C11 C 0.1530(6) 0.3889(3) 0.36779(17) 0.0247(12) Uani 1 1 d . .
C129 C 0.7008(7) 1.0002(6) 0.9090(2) 0.054(2) Uani 1 1 d . .
H129 H 0.647158 1.012064 0.928177 0.065 Uiso 1 1 calc R U
C97 C 0.4505(6) 0.8473(4) 0.98505(16) 0.0325(14) Uani 1 1 d . .
H97 H 0.487348 0.798642 0.986977 0.039 Uiso 1 1 calc R U
C49 C 0.3751(6) 0.2539(4) 0.7148(2) 0.0334(14) Uani 1 1 d . .
H49 H 0.306814 0.24817 0.729955 0.04 Uiso 1 1 calc R U
C36 C 0.6091(6) 0.5170(4) 0.3873(2) 0.0333(14) Uani 1 1 d . .
F8 F -0.0908(5) 0.1810(4) 0.7298(2) 0.096(3) Uani 1 1 d . .
C98 C 0.5310(6) 0.9110(4) 0.98778(16) 0.0321(14) Uani 1 1 d . .
C100 C 0.3365(7) 0.9897(4) 0.98145(18) 0.0355(15) Uani 1 1 d . .
H100 H 0.299192 1.038205 0.980726 0.043 Uiso 1 1 calc R U
C113 C 0.1048(7) 0.7349(4) 0.87031(19) 0.0374(15) Uani 1 1 d . .
H113 H 0.155476 0.729277 0.895255 0.045 Uiso 1 1 calc R U
C99 C 0.4723(7) 0.9830(4) 0.98542(17) 0.0336(15) Uani 1 1 d . .
H99 H 0.524248 1.026653 0.986503 0.04 Uiso 1 1 calc R U
C96 C 0.3153(6) 0.8557(4) 0.97947(17) 0.0352(15) Uani 1 1 d . .
H96 H 0.26278 0.81226 0.976203 0.042 Uiso 1 1 calc R U
C105 C 0.1991(6) 0.8605(4) 0.86435(16) 0.0266(12) Uani 1 1 d . .
C66 C 0.4397(7) 0.3337(4) 0.8481(2) 0.0363(15) Uani 1 1 d . .
H66 H 0.371414 0.341352 0.827246 0.044 Uiso 1 1 calc R U
C81 C 0.1310(6) 0.4169(5) 0.7829(2) 0.0409(15) Uani 1 1 d . .
H81 H 0.091588 0.373612 0.791881 0.049 Uiso 1 1 calc R U
C4 C 0.5264(6) 0.4020(5) 0.48218(19) 0.0429(18) Uani 1 1 d . .
C114 C 0.1135(6) 0.8014(4) 0.84889(18) 0.0318(14) Uani 1 1 d . .
C77 C 0.2792(6) 0.4730(4) 0.7439(2) 0.0318(14) Uani 1 1 d . .
C20 C 0.0841(6) 0.3302(3) 0.34512(17) 0.0266(12) Uani 1 1 d . .
C106 C 0.1994(5) 0.9282(4) 0.84359(16) 0.0283(12) Uani 1 1 d . .
C43 C 0.7219(6) 0.3539(4) 0.38021(18) 0.0341(14) Uani 1 1 d . .
H43 H 0.767284 0.399728 0.379267 0.041 Uiso 1 1 calc R U
C109 C 0.0390(6) 0.8091(5) 0.81176(19) 0.0377(15) Uani 1 1 d . .
C19 C 0.1167(6) 0.2537(4) 0.35292(19) 0.0315(14) Uani 1 1 d . .
H19 H 0.185939 0.241484 0.372746 0.038 Uiso 1 1 calc R U
C112 C 0.0241(8) 0.6780(5) 0.8556(2) 0.0465(18) Uani 1 1 d . .
H112 H 0.018894 0.633635 0.87054 0.056 Uiso 1 1 calc R U
F3 F 0.3834(6) 0.0421(4) 0.43383(16) 0.084(2) Uani 1 1 d . .
F10 F 0.1691(6) 0.1570(5) 0.78699(17) 0.095(2) Uani 1 1 d . .
C3 C 0.4612(8) 0.4653(5) 0.4937(2) 0.0458(19) Uani 1 1 d . .
H3 H 0.507067 0.510557 0.500042 0.055 Uiso 1 1 calc R U
C136 C 0.4856(6) 0.8557(4) 0.84172(17) 0.0297(13) Uani 1 1 d . .
C2 C 0.3288(7) 0.4621(4) 0.4959(2) 0.0393(16) Uani 1 1 d . .
H2 H 0.287776 0.505384 0.504276 0.047 Uiso 1 1 calc R U
C47 C 0.5268(6) 0.2854(4) 0.38537(18) 0.0298(13) Uani 1 1 d . .
H47 H 0.438199 0.284835 0.388329 0.036 Uiso 1 1 calc R U
C1 C 0.2544(7) 0.3979(4) 0.48620(18) 0.0355(15) Uani 1 1 d . .
C5 C 0.4536(7) 0.3364(4) 0.47201(18) 0.0372(15) Uani 1 1 d . .
H5 H 0.495327 0.292761 0.464301 0.045 Uiso 1 1 calc R U
C44 C 0.7854(7) 0.2863(4) 0.3784(2) 0.0384(15) Uani 1 1 d . .
H44 H 0.874794 0.286285 0.376442 0.046 Uiso 1 1 calc R U
C12 C 0.1134(6) 0.4630(4) 0.36158(19) 0.0306(14) Uani 1 1 d . .
N1 N 0.2690(6) 0.5256(3) 0.41099(19) 0.0365(13) Uani 1 1 d . .
C45 C 0.7216(8) 0.2191(4) 0.3792(2) 0.0414(17) Uani 1 1 d . .
H45 H 0.765989 0.173244 0.37728 0.05 Uiso 1 1 calc R U
C110 C -0.0420(7) 0.7485(5) 0.7968(2) 0.0469(18) Uani 1 1 d . .
H110 H -0.090551 0.752169 0.771415 0.056 Uiso 1 1 calc R U
C107 C 0.1235(6) 0.9340(4) 0.80536(18) 0.0348(14) Uani 1 1 d . .
H107 H 0.126693 0.978761 0.790678 0.042 Uiso 1 1 calc R U
C55 C 0.4475(7) 0.1055(4) 0.7585(2) 0.0424(17) Uani 1 1 d . .
H55A H 0.453845 0.075345 0.782507 0.064 Uiso 1 1 calc R U
H55B H 0.356716 0.113394 0.748174 0.064 Uiso 1 1 calc R U
H55C H 0.490045 0.079129 0.738949 0.064 Uiso 1 1 calc R U
C94 C 0.1823(7) 0.4883(4) 0.6559(2) 0.0375(15) Uani 1 1 d . .
H94 H 0.134417 0.47606 0.676404 0.045 Uiso 1 1 calc R U
C35 C 0.3736(7) 0.3862(4) 0.3125(2) 0.0378(15) Uani 1 1 d . .
H35 H 0.404691 0.337965 0.320714 0.045 Uiso 1 1 calc R U
F18 F 0.8411(8) 0.2047(4) -0.0078(2) 0.105(3) Uani 1 1 d . .
C46 C 0.5904(7) 0.2190(4) 0.3830(2) 0.0348(14) Uani 1 1 d . .
H46 H 0.545689 0.172974 0.383999 0.042 Uiso 1 1 calc R U
C67 C 0.5662(6) 0.3411(4) 0.84096(19) 0.0344(14) Uani 1 1 d . .
C13 C 0.0081(7) 0.4793(4) 0.3312(2) 0.0367(15) Uani 1 1 d . .
H13 H -0.017444 0.529843 0.326485 0.044 Uiso 1 1 calc R U
C40 C 0.7175(7) 0.6226(4) 0.4217(3) 0.0474(18) Uani 1 1 d . .
H40 H 0.735164 0.652112 0.444763 0.057 Uiso 1 1 calc R U
C89 C 0.3171(6) 0.4896(4) 0.6634(2) 0.0354(14) Uani 1 1 d . .
C17 C -0.0505(8) 0.2162(5) 0.3016(2) 0.052(2) Uani 1 1 d . .
H17 H -0.094151 0.177466 0.286216 0.063 Uiso 1 1 calc R U
C48 C 0.4990(7) 0.2242(4) 0.7293(2) 0.0349(15) Uani 1 1 d . .
C51 C 0.4523(7) 0.3008(4) 0.6552(2) 0.0385(15) Uani 1 1 d . .
C8 C 0.0975(8) 0.3436(5) 0.5259(2) 0.0503(19) Uani 1 1 d . .
H8A H 0.006496 0.341614 0.529299 0.075 Uiso 1 1 calc R U
H8B H 0.127578 0.293179 0.520637 0.075 Uiso 1 1 calc R U
H8C H 0.148017 0.36321 0.549823 0.075 Uiso 1 1 calc R U
C30 C 0.4075(6) 0.4473(4) 0.33602(19) 0.0319(14) Uani 1 1 d . .
F17 F 0.7409(8) 0.0635(4) 0.0356(3) 0.102(2) Uani 1 1 d . .
C50 C 0.3521(7) 0.2914(4) 0.6788(2) 0.0354(14) Uani 1 1 d . .
H50 H 0.268829 0.310837 0.669988 0.042 Uiso 1 1 calc R U
C32 C 0.2820(7) 0.5259(5) 0.2876(2) 0.0413(16) Uani 1 1 d . .
H32 H 0.251009 0.574136 0.279331 0.05 Uiso 1 1 calc R U
C37 C 0.6647(6) 0.5369(4) 0.3539(2) 0.0376(15) Uani 1 1 d . .
H37 H 0.646929 0.508311 0.330502 0.045 Uiso 1 1 calc R U
C31 C 0.3619(6) 0.5178(4) 0.3229(2) 0.0350(14) Uani 1 1 d . .
H31 H 0.38623 0.560766 0.338441 0.042 Uiso 1 1 calc R U
C83 C 0.5001(7) 0.5466(4) 0.7281(3) 0.047(2) Uani 1 1 d . .
C90 C 0.3834(7) 0.5067(4) 0.6326(2) 0.0412(16) Uani 1 1 d . .
H90 H 0.474813 0.506693 0.636977 0.049 Uiso 1 1 calc R U
C140 C 0.4450(7) 0.8984(4) 0.7752(2) 0.0404(16) Uani 1 1 d . .
H140 H 0.447882 0.937541 0.756674 0.048 Uiso 1 1 calc R U
F11 F 0.1004(6) 0.1273(6) 0.7267(2) 0.121(4) Uani 1 1 d . .
F13 F 0.6784(6) 0.1247(5) -0.0198(2) 0.098(2) Uani 1 1 d . .
C124 C 0.6814(6) 0.9339(6) 0.88807(19) 0.047(2) Uani 1 1 d . .
C68 C 0.7584(6) 0.4009(5) 0.7614(2) 0.0446(18) Uani 1 1 d . .
H68 H 0.843462 0.419834 0.762852 0.053 Uiso 1 1 calc R U
C118 C 0.2909(8) 1.1322(4) 0.9129(3) 0.0475(19) Uani 1 1 d . .
C18 C 0.0498(8) 0.1979(5) 0.3323(2) 0.0472(19) Uani 1 1 d . .
H18 H 0.070042 0.14705 0.338416 0.057 Uiso 1 1 calc R U
F9 F -0.0211(6) 0.0963(4) 0.7727(3) 0.114(3) Uani 1 1 d . .
C88 C 0.5552(8) 0.5478(4) 0.7679(3) 0.057(2) Uani 1 1 d . .
H88 H 0.546973 0.504979 0.783754 0.068 Uiso 1 1 calc R U
C93 C 0.1176(7) 0.5047(4) 0.6189(2) 0.0436(17) Uani 1 1 d . .
H93 H 0.026323 0.502844 0.614202 0.052 Uiso 1 1 calc R U
C104 C 0.6755(6) 0.9025(5) 0.9953(2) 0.0413(17) Uani 1 1 d . .
H10A H 0.715813 0.952079 0.996314 0.062 Uiso 1 1 calc R U
H10B H 0.700191 0.876814 1.020396 0.062 Uiso 1 1 calc R U
H10C H 0.704278 0.873097 0.97417 0.062 Uiso 1 1 calc R U
C6 C 0.3204(7) 0.3350(4) 0.47320(18) 0.0346(14) Uani 1 1 d . .
H6 H 0.273173 0.290989 0.465118 0.041 Uiso 1 1 calc R U
C14 C -0.0546(6) 0.4253(5) 0.30944(18) 0.0421(16) Uani 1 1 d . .
H14 H -0.123401 0.438087 0.289594 0.051 Uiso 1 1 calc R U
C92 C 0.1853(8) 0.5234(4) 0.5891(2) 0.0444(17) Uani 1 1 d . .
H92 H 0.140664 0.536129 0.56402 0.053 Uiso 1 1 calc R U
C28 C 0.0295(9) 0.6281(5) 0.4890(2) 0.052(2) Uani 1 1 d . .
H28 H -0.057854 0.614061 0.488797 0.063 Uiso 1 1 calc R U
C15 C -0.0192(6) 0.3480(5) 0.31571(17) 0.0369(15) Uani 1 1 d . .
F7 F 0.0971(6) 0.2431(4) 0.7448(4) 0.140(4) Uani 1 1 d . .
C16 C -0.0847(8) 0.2891(6) 0.2941(2) 0.053(2) Uani 1 1 d . .
H16 H -0.15363 0.300272 0.27401 0.063 Uiso 1 1 calc R U
F15 F 0.8825(8) 0.0831(6) -0.0092(2) 0.123(3) Uani 1 1 d . .
C38 C 0.7464(7) 0.5990(4) 0.3554(3) 0.0449(18) Uani 1 1 d . .
H38 H 0.784621 0.612008 0.332971 0.054 Uiso 1 1 calc R U
C116 C 0.3937(7) 1.0815(4) 0.8991(2) 0.0346(14) Uani 1 1 d . .
H116 H 0.466254 1.078016 0.921201 0.042 Uiso 1 1 calc R U
C52 C 0.5760(7) 0.2759(4) 0.6712(2) 0.0403(16) Uani 1 1 d . .
H52 H 0.645905 0.28556 0.657142 0.048 Uiso 1 1 calc R U
C71 C 0.8042(7) 0.3966(6) 0.6688(3) 0.056(2) Uani 1 1 d . .
C54 C 0.5134(7) 0.1816(4) 0.7679(2) 0.0372(15) Uani 1 1 d . .
H54 H 0.46419 0.209144 0.786248 0.045 Uiso 1 1 calc R U
C60 C 0.8240(7) 0.3601(6) 0.8298(3) 0.056(2) Uani 1 1 d . .
H60 H 0.911023 0.368486 0.826286 0.067 Uiso 1 1 calc R U
C7 C 0.1141(7) 0.3956(5) 0.4910(2) 0.0443(17) Uani 1 1 d . .
H7 H 0.087791 0.447208 0.497736 0.053 Uiso 1 1 calc R U
C53 C 0.6004(7) 0.2367(4) 0.7076(2) 0.0384(15) Uani 1 1 d . .
H53 H 0.684555 0.219197 0.716979 0.046 Uiso 1 1 calc R U
C59 C 0.7237(7) 0.3714(4) 0.7970(2) 0.0414(16) Uani 1 1 d . .
F1 F 0.1882(7) 0.1686(4) 0.4518(3) 0.117(3) Uani 1 1 d . .
C69 C 0.7403(7) 0.4470(5) 0.6955(2) 0.051(2) Uani 1 1 d . .
H69 H 0.664735 0.470282 0.678979 0.061 Uiso 1 1 calc R U
C141 C 0.4858(6) 0.9111(4) 0.81425(17) 0.0307(13) Uani 1 1 d . .
H141 H 0.514929 0.959699 0.822467 0.037 Uiso 1 1 calc R U
C108 C 0.0476(7) 0.8768(4) 0.78995(19) 0.0400(16) Uani 1 1 d . .
H108 H -0.000114 0.881645 0.764526 0.048 Uiso 1 1 calc R U
C117 C 0.4479(8) 1.1163(4) 0.8644(2) 0.0432(17) Uani 1 1 d . .
H11A H 0.478732 1.167013 0.871245 0.065 Uiso 1 1 calc R U
H11B H 0.519395 1.085664 0.857888 0.065 Uiso 1 1 calc R U
H11C H 0.380245 1.118502 0.841678 0.065 Uiso 1 1 calc R U
C25 C 0.2823(10) 0.6700(5) 0.4893(3) 0.055(2) Uani 1 1 d . .
H25 H 0.369131 0.685275 0.489673 0.066 Uiso 1 1 calc R U
F16 F 0.9080(7) 0.1391(7) 0.0485(2) 0.137(4) Uani 1 1 d . .
C91 C 0.3199(8) 0.5238(4) 0.5954(2) 0.0448(17) Uani 1 1 d . .
H91 H 0.367235 0.535656 0.57463 0.054 Uiso 1 1 calc R U
C9 C 0.0269(7) 0.3711(5) 0.4546(2) 0.0490(19) Uani 1 1 d . .
H9A H -0.062502 0.370872 0.459771 0.074 Uiso 1 1 calc R U
H9B H 0.035492 0.405865 0.433085 0.074 Uiso 1 1 calc R U
H9C H 0.050992 0.320579 0.447182 0.074 Uiso 1 1 calc R U
C64 C 0.5115(10) 0.3022(6) 0.9148(2) 0.059(2) Uani 1 1 d . .
H64 H 0.492043 0.288602 0.939939 0.071 Uiso 1 1 calc R U
C61 C 0.7978(8) 0.3381(6) 0.8651(2) 0.060(2) Uani 1 1 d . .
H61 H 0.866602 0.328927 0.8856 0.072 Uiso 1 1 calc R U
C139 C 0.4001(8) 0.8291(5) 0.7629(2) 0.050(2) Uani 1 1 d . .
H139 H 0.374658 0.819737 0.735746 0.06 Uiso 1 1 calc R U
C21 C 0.1735(7) 0.5252(4) 0.3827(2) 0.0367(15) Uani 1 1 d . .
H21 H 0.138939 0.572949 0.374932 0.044 Uiso 1 1 calc R U
C41 C 0.6367(7) 0.5604(4) 0.4210(2) 0.0405(16) Uani 1 1 d . .
H41 H 0.600104 0.547495 0.44383 0.049 Uiso 1 1 calc R U
C80 C 0.1004(8) 0.4867(5) 0.7957(2) 0.053(2) Uani 1 1 d . .
H80 H 0.041484 0.491214 0.814101 0.064 Uiso 1 1 calc R U
C79 C 0.1550(8) 0.5505(5) 0.7820(3) 0.057(2) Uani 1 1 d . .
H79 H 0.131748 0.598671 0.790314 0.068 Uiso 1 1 calc R U
C22 C 0.3097(8) 0.5992(4) 0.4297(3) 0.053(2) Uani 1 1 d . .
H22 H 0.398112 0.59169 0.444262 0.064 Uiso 1 1 calc R U
C137 C 0.4327(10) 0.7849(4) 0.8288(2) 0.052(2) Uani 1 1 d . .
H137 H 0.425467 0.745876 0.847076 0.062 Uiso 1 1 calc R U
C101 C 0.1106(7) 0.9382(6) 0.9758(2) 0.052(2) Uani 1 1 d . .
H101 H 0.089498 0.990484 0.96666 0.062 Uiso 1 1 calc R U
C39 C 0.7720(8) 0.6411(4) 0.3885(3) 0.0480(19) Uani 1 1 d . .
H39 H 0.827317 0.6833 0.388883 0.058 Uiso 1 1 calc R U
C78 C 0.2435(8) 0.5433(4) 0.7560(3) 0.0469(18) Uani 1 1 d . .
H78 H 0.280351 0.586843 0.746368 0.056 Uiso 1 1 calc R U
F14 F 0.7082(7) 0.1854(3) 0.0367(2) 0.085(2) Uani 1 1 d . .
C56 C 0.6510(7) 0.1717(4) 0.7881(2) 0.0422(16) Uani 1 1 d . .
H56A H 0.650678 0.143764 0.812524 0.063 Uiso 1 1 calc R U
H56B H 0.700668 0.143975 0.770731 0.063 Uiso 1 1 calc R U
H56C H 0.690275 0.220925 0.793867 0.063 Uiso 1 1 calc R U
C34 C 0.2941(8) 0.3944(5) 0.2769(2) 0.0452(18) Uani 1 1 d . .
H34 H 0.271732 0.351726 0.260935 0.054 Uiso 1 1 calc R U
C125 C 0.7619(7) 0.9164(9) 0.8600(2) 0.079(4) Uani 1 1 d . .
H125 H 0.75098 0.870853 0.84571 0.095 Uiso 1 1 calc R U
C33 C 0.2471(7) 0.4642(5) 0.2644(2) 0.0442(17) Uani 1 1 d . .
H33 H 0.191646 0.469463 0.240312 0.053 Uiso 1 1 calc R U
C24 C 0.2258(8) 0.6240(4) 0.4597(2) 0.0406(16) Uani 1 1 d . .
C62 C 0.6688(8) 0.3282(5) 0.8724(2) 0.050(2) Uani 1 1 d . .
C57 C 0.4259(9) 0.3311(5) 0.6147(2) 0.051(2) Uani 1 1 d . .
H57A H 0.335043 0.34538 0.608951 0.077 Uiso 1 1 calc R U
H57B H 0.47994 0.375186 0.612487 0.077 Uiso 1 1 calc R U
H57C H 0.445145 0.292824 0.596031 0.077 Uiso 1 1 calc R U
C26 C 0.2147(12) 0.6943(5) 0.5185(3) 0.066(3) Uani 1 1 d . .
H26 H 0.255215 0.726092 0.538705 0.079 Uiso 1 1 calc R U
C119 C 0.3187(12) 1.1660(5) 0.9499(3) 0.067(3) Uani 1 1 d . .
H119 H 0.399836 1.157606 0.965269 0.08 Uiso 1 1 calc R U
C111 C -0.0504(7) 0.6849(5) 0.8188(2) 0.0463(18) Uani 1 1 d . .
H111 H -0.106898 0.645644 0.808958 0.056 Uiso 1 1 calc R U
C123 C 0.1763(9) 1.1490(5) 0.8896(4) 0.069(3) Uani 1 1 d . .
H123 H 0.158112 1.127957 0.864074 0.082 Uiso 1 1 calc R U
C29 C 0.0981(7) 0.6035(5) 0.4592(2) 0.0487(19) Uani 1 1 d . .
H29 H 0.057036 0.572791 0.438639 0.058 Uiso 1 1 calc R U
C84 C 0.5137(9) 0.6092(5) 0.7053(3) 0.063(3) Uani 1 1 d . .
H84 H 0.475399 0.610579 0.678611 0.076 Uiso 1 1 calc R U
C27 C 0.0911(11) 0.6732(5) 0.5186(2) 0.058(2) Uani 1 1 d . .
H27 H 0.046006 0.689334 0.539105 0.069 Uiso 1 1 calc R U
C130 C 0.6096(9) 0.7807(6) 0.9103(2) 0.062(3) Uani 1 1 d . .
F2 F 0.3472(14) 0.1116(6) 0.48489(17) 0.193(7) Uani 1 1 d . .
C72 C 0.7830(8) 0.4096(7) 0.6285(3) 0.068(3) Uani 1 1 d . .
H72 H 0.72466 0.447692 0.618219 0.082 Uiso 1 1 calc R U
C65 C 0.4121(8) 0.3155(5) 0.8846(2) 0.0488(19) Uani 1 1 d . .
H65 H 0.325239 0.312027 0.889275 0.059 Uiso 1 1 calc R U
C135 C 0.5216(11) 0.7266(6) 0.9188(3) 0.068(3) Uani 1 1 d . .
H135 H 0.432296 0.737672 0.91628 0.082 Uiso 1 1 calc R U
C134 C 0.5673(18) 0.6565(8) 0.9310(4) 0.123(7) Uani 1 1 d . .
H134 H 0.507445 0.622732 0.939696 0.148 Uiso 1 1 calc R U
C85 C 0.5859(11) 0.6714(6) 0.7224(4) 0.078(3) Uani 1 1 d . .
H85 H 0.601298 0.712708 0.706276 0.093 Uiso 1 1 calc R U
C138 C 0.3919(11) 0.7741(6) 0.7892(3) 0.069(3) Uani 1 1 d . .
H138 H 0.357428 0.726938 0.780454 0.082 Uiso 1 1 calc R U
C76 C 0.8891(7) 0.3403(6) 0.6823(2) 0.056(2) Uani 1 1 d . .
H76 H 0.906369 0.330961 0.709665 0.068 Uiso 1 1 calc R U
C75 C 0.9499(9) 0.2968(7) 0.6569(3) 0.072(3) Uani 1 1 d . .
H75 H 1.005647 0.257225 0.666861 0.087 Uiso 1 1 calc R U
C70 C 0.8312(9) 0.5110(6) 0.7101(3) 0.072(3) Uani 1 1 d . .
H70A H 0.861124 0.535829 0.687684 0.109 Uiso 1 1 calc R U
H70B H 0.785568 0.547262 0.72448 0.109 Uiso 1 1 calc R U
H70C H 0.905205 0.491028 0.727545 0.109 Uiso 1 1 calc R U
F5 F 0.2033(13) 0.0436(4) 0.4564(5) 0.218(9) Uani 1 1 d . .
F12 F -0.0181(8) 0.2121(8) 0.7920(4) 0.177(6) Uani 1 1 d . .
C63 C 0.6363(10) 0.3084(6) 0.9089(2) 0.060(2) Uani 1 1 d . .
H63 H 0.702725 0.298976 0.930073 0.072 Uiso 1 1 calc R U
C121 C 0.1097(17) 1.2270(7) 0.9399(6) 0.122(7) Uani 1 1 d . .
H121 H 0.04672 1.257888 0.949116 0.146 Uiso 1 1 calc R U
C103 C 0.0760(8) 0.9297(9) 1.0175(3) 0.085(4) Uani 1 1 d . .
H10D H 0.128285 0.964266 1.035191 0.128 Uiso 1 1 calc R U
H10E H -0.015324 0.941249 1.017299 0.128 Uiso 1 1 calc R U
H10F H 0.092945 0.878174 1.026507 0.128 Uiso 1 1 calc R U
C86 C 0.6347(10) 0.6730(5) 0.7624(4) 0.075(3) Uani 1 1 d . .
H86 H 0.676154 0.716433 0.773943 0.09 Uiso 1 1 calc R U
C10 C 0.6697(7) 0.4014(7) 0.4824(2) 0.061(3) Uani 1 1 d . .
H10G H 0.696224 0.352514 0.473482 0.091 Uiso 1 1 calc R U
H10H H 0.693485 0.440577 0.464872 0.091 Uiso 1 1 calc R U
H10I H 0.712742 0.410784 0.509125 0.091 Uiso 1 1 calc R U
C23 C 0.3200(13) 0.6622(5) 0.4000(4) 0.080(4) Uani 1 1 d . .
H23A H 0.346837 0.708603 0.414033 0.12 Uiso 1 1 calc R U
H23B H 0.38364 0.648517 0.382993 0.12 Uiso 1 1 calc R U
H23C H 0.236124 0.669811 0.384035 0.12 Uiso 1 1 calc R U
C128 C 0.7975(9) 1.0493(8) 0.9023(3) 0.079(4) Uani 1 1 d . .
H128 H 0.812052 1.094252 0.917031 0.094 Uiso 1 1 calc R U
C131 C 0.7406(11) 0.7646(9) 0.9142(3) 0.088(4) Uani 1 1 d . .
H131 H 0.802803 0.800493 0.909036 0.105 Uiso 1 1 calc R U
C133 C 0.6833(14) 0.6328(8) 0.9316(4) 0.097(5) Uani 1 1 d . .
H133 H 0.705268 0.581385 0.935103 0.116 Uiso 1 1 calc R U
C73 C 0.8461(11) 0.3676(8) 0.6031(3) 0.085(4) Uani 1 1 d . .
H73 H 0.831884 0.37765 0.575735 0.103 Uiso 1 1 calc R U
C126 C 0.8557(9) 0.9656(10) 0.8536(3) 0.107(6) Uani 1 1 d . .
H126 H 0.910648 0.953987 0.834744 0.128 Uiso 1 1 calc R U
C102 C 0.0318(9) 0.8863(8) 0.9498(3) 0.084(4) Uani 1 1 d . .
H10J H -0.059417 0.897792 0.949963 0.126 Uiso 1 1 calc R U
H10K H 0.052663 0.891518 0.923095 0.126 Uiso 1 1 calc R U
H10L H 0.049278 0.834901 0.95894 0.126 Uiso 1 1 calc R U
C132 C 0.7752(12) 0.6876(8) 0.9268(4) 0.096(4) Uani 1 1 d . .
H132 H 0.86365 0.674564 0.931922 0.116 Uiso 1 1 calc R U
C122 C 0.0873(11) 1.1965(7) 0.9032(5) 0.099(5) Uani 1 1 d . .
H122 H 0.009498 1.207987 0.886697 0.119 Uiso 1 1 calc R U
C74 C 0.9292(11) 0.3112(9) 0.6175(3) 0.088(4) Uani 1 1 d . .
H74 H 0.97213 0.282445 0.600137 0.106 Uiso 1 1 calc R U
C87 C 0.6212(10) 0.6101(5) 0.7845(3) 0.072(3) Uani 1 1 d . .
H87 H 0.657304 0.609307 0.811394 0.086 Uiso 1 1 calc R U
C115 C 0.2696(6) 0.9941(4) 0.85766(18) 0.0296(13) Uani 1 1 d . .
H115 H 0.259846 1.036065 0.84059 0.036 Uiso 1 1 calc R U
C58 C 0.5965(6) 0.3598(4) 0.80253(19) 0.0328(14) Uani 1 1 d . .
C120 C 0.2286(18) 1.2119(6) 0.9642(5) 0.103(5) Uani 1 1 d . .
H120 H 0.246003 1.232864 0.989728 0.124 Uiso 1 1 calc R U
C127 C 0.8720(11) 1.0312(10) 0.8737(3) 0.112(6) Uani 1 1 d . .
H127 H 0.936212 1.065337 0.867977 0.134 Uiso 1 1 calc R U
F6 F 0.3599(7) 0.1740(5) 0.4269(2) 0.093(2) Uiso 1 1 d . .
F4 F 0.2044(11) 0.0957(6) 0.4022(3) 0.137(3) Uiso 1 1 d . .

loop_
_atom_site_aniso_label
_atom_site_aniso_U_11
_atom_site_aniso_U_22
_atom_site_aniso_U_33
_atom_site_aniso_U_23
_atom_site_aniso_U_13
_atom_site_aniso_U_12
Ru1 0.0235(2) 0.0296(3) 0.0286(2) -0.00924(19) 0.00796(16) -0.00704(19)
Ru2 0.0212(2) 0.0305(2) 0.0348(2) 0.01137(19) 0.00777(17) 0.00253(18)
Ru3 0.0206(2) 0.0344(3) 0.01945(19) -0.00165(18) 0.00313(15) -0.00007(19)
P1 0.0238(7) 0.0283(8) 0.0318(7) -0.0059(6) 0.0089(6) -0.0043(6)
P2 0.0220(7) 0.0271(8) 0.0416(9) 0.0104(7) 0.0007(6) -0.0010(6)
P3 0.0246(8) 0.0548(11) 0.0219(7) -0.0011(7) 0.0037(6) 0.0104(7)
P4 0.0403(10) 0.0385(10) 0.0501(11) 0.0161(8) 0.0040(8) 0.0034(8)
P5 0.0265(8) 0.0374(10) 0.0574(11) -0.0013(8) 0.0076(8) 0.0024(7)
O2 0.021(2) 0.031(2) 0.036(2) 0.0080(18) 0.0053(17) 0.0039(17)
P6 0.0437(11) 0.0642(14) 0.0609(13) -0.0315(11) 0.0107(10) -0.0044(10)
O1 0.023(2) 0.026(2) 0.0240(19) -0.0001(16) 0.0021(16) 0.0002(16)
O3 0.032(2) 0.031(2) 0.0228(19) 0.0014(18) -0.0036(16) 0.0003(19)
C95 0.027(3) 0.062(4) 0.021(3) -0.002(3) 0.007(2) -0.005(3)
N2 0.023(3) 0.051(4) 0.045(3) 0.023(3) 0.007(2) -0.003(2)
N3 0.032(3) 0.030(3) 0.027(2) -0.002(2) 0.009(2) -0.003(2)
C42 0.031(3) 0.028(3) 0.031(3) -0.003(3) 0.011(2) -0.002(3)
C82 0.026(3) 0.030(3) 0.044(3) -0.001(3) 0.006(3) 0.003(3)
C11 0.023(3) 0.029(3) 0.024(3) 0.003(2) 0.010(2) 0.002(2)
C129 0.027(4) 0.104(7) 0.034(4) -0.007(4) 0.008(3) -0.017(4)
C97 0.037(3) 0.044(4) 0.017(3) 0.002(3) 0.004(2) -0.002(3)
C49 0.031(3) 0.030(3) 0.042(4) 0.001(3) 0.015(3) 0.001(3)
C36 0.025(3) 0.028(3) 0.050(4) -0.006(3) 0.014(3) -0.004(3)
F8 0.031(3) 0.105(5) 0.144(6) 0.080(5) -0.015(3) -0.012(3)
C98 0.029(3) 0.051(4) 0.016(2) -0.004(3) 0.003(2) 0.002(3)
C100 0.032(4) 0.052(4) 0.023(3) -0.005(3) 0.006(3) 0.005(3)
C113 0.050(4) 0.038(4) 0.025(3) -0.004(3) 0.009(3) -0.011(3)
C99 0.032(3) 0.051(4) 0.018(3) -0.008(3) 0.003(2) -0.002(3)
C96 0.031(3) 0.055(4) 0.020(3) 0.008(3) 0.003(2) -0.010(3)
C105 0.023(3) 0.032(3) 0.025(3) 0.000(2) 0.003(2) 0.004(2)
C66 0.039(4) 0.034(4) 0.036(3) -0.003(3) 0.007(3) -0.007(3)
C81 0.029(3) 0.043(4) 0.050(4) 0.001(3) 0.005(3) 0.006(3)
C4 0.027(3) 0.073(5) 0.027(3) -0.006(3) -0.001(3) -0.008(3)
C114 0.027(3) 0.043(4) 0.027(3) -0.001(3) 0.007(2) 0.000(3)
C77 0.023(3) 0.030(3) 0.040(3) 0.001(3) -0.004(3) 0.000(3)
C20 0.024(3) 0.033(3) 0.023(3) -0.001(2) 0.003(2) 0.000(2)
C106 0.023(3) 0.036(3) 0.025(3) 0.003(3) 0.002(2) 0.001(3)
C43 0.030(3) 0.035(3) 0.037(3) 0.005(3) 0.007(3) -0.004(3)
C109 0.025(3) 0.058(5) 0.030(3) -0.003(3) 0.003(3) -0.004(3)
C19 0.027(3) 0.033(3) 0.032(3) -0.009(3) -0.001(2) 0.005(3)
C112 0.059(5) 0.043(4) 0.038(4) -0.006(3) 0.009(3) -0.017(4)
F3 0.065(3) 0.120(5) 0.062(3) -0.040(3) -0.010(3) 0.045(3)
F10 0.048(3) 0.179(8) 0.054(3) -0.004(4) -0.006(2) -0.006(4)
C3 0.045(4) 0.066(5) 0.029(3) -0.021(3) 0.011(3) -0.024(4)
C136 0.026(3) 0.036(3) 0.028(3) -0.003(3) 0.010(2) 0.002(3)
C2 0.045(4) 0.045(4) 0.031(3) -0.010(3) 0.013(3) -0.008(3)
C47 0.028(3) 0.032(3) 0.031(3) -0.003(3) 0.010(2) -0.004(3)
C1 0.037(4) 0.046(4) 0.027(3) -0.001(3) 0.014(3) -0.008(3)
C5 0.034(3) 0.049(4) 0.027(3) -0.002(3) -0.002(3) 0.007(3)
C44 0.029(3) 0.042(4) 0.046(4) 0.004(3) 0.014(3) 0.002(3)
C12 0.027(3) 0.036(3) 0.032(3) 0.007(3) 0.016(3) 0.006(3)
N1 0.036(3) 0.021(3) 0.056(4) -0.011(2) 0.022(3) -0.004(2)
C45 0.044(4) 0.035(4) 0.049(4) 0.003(3) 0.019(3) 0.007(3)
C110 0.038(4) 0.064(5) 0.038(4) -0.010(3) 0.002(3) -0.014(4)
C107 0.030(3) 0.041(4) 0.031(3) 0.007(3) -0.003(2) 0.006(3)
C55 0.044(4) 0.033(4) 0.054(4) 0.013(3) 0.021(3) 0.007(3)
C94 0.032(4) 0.041(4) 0.039(4) 0.006(3) 0.002(3) 0.002(3)
C35 0.044(4) 0.040(4) 0.032(3) -0.002(3) 0.013(3) -0.001(3)
F18 0.104(5) 0.106(5) 0.122(6) -0.028(4) 0.075(5) -0.044(4)
C46 0.036(4) 0.032(3) 0.038(3) -0.004(3) 0.012(3) -0.003(3)
C67 0.037(3) 0.033(3) 0.033(3) 0.010(3) 0.003(3) -0.004(3)
C13 0.031(3) 0.042(4) 0.041(4) 0.014(3) 0.016(3) 0.009(3)
C40 0.033(4) 0.038(4) 0.071(5) -0.011(4) 0.007(4) -0.008(3)
C89 0.031(3) 0.029(3) 0.045(4) 0.011(3) 0.001(3) 0.001(3)
C17 0.043(4) 0.067(6) 0.042(4) -0.022(4) -0.010(3) -0.005(4)
C48 0.042(4) 0.023(3) 0.042(4) 0.009(3) 0.013(3) 0.003(3)
C51 0.043(4) 0.037(4) 0.037(4) 0.007(3) 0.012(3) 0.007(3)
C8 0.049(4) 0.069(5) 0.035(3) 0.008(4) 0.014(3) -0.014(4)
C30 0.027(3) 0.037(4) 0.035(3) 0.001(3) 0.015(3) -0.003(3)
F17 0.116(6) 0.069(4) 0.118(6) -0.004(4) 0.007(5) -0.001(4)
C50 0.031(3) 0.028(3) 0.047(4) -0.003(3) 0.006(3) 0.002(3)
C32 0.031(4) 0.051(4) 0.044(4) 0.010(3) 0.014(3) -0.002(3)
C37 0.026(3) 0.036(4) 0.053(4) 0.004(3) 0.013(3) -0.001(3)
C31 0.027(3) 0.036(4) 0.045(4) 0.000(3) 0.015(3) 0.003(3)
C83 0.028(4) 0.035(4) 0.075(5) 0.020(4) -0.007(3) -0.006(3)
C90 0.036(4) 0.041(4) 0.046(4) 0.015(3) 0.006(3) 0.005(3)
C140 0.035(4) 0.054(4) 0.033(3) 0.000(3) 0.005(3) 0.008(3)
F11 0.057(4) 0.189(8) 0.123(6) -0.112(6) 0.031(4) -0.024(4)
F13 0.060(4) 0.122(6) 0.107(5) -0.007(4) -0.007(3) -0.027(4)
C124 0.019(3) 0.093(6) 0.028(3) -0.016(4) 0.004(2) -0.006(4)
C68 0.020(3) 0.059(5) 0.054(4) 0.024(4) 0.003(3) 0.001(3)
C118 0.056(5) 0.026(3) 0.068(5) -0.009(3) 0.034(4) -0.010(3)
C18 0.043(4) 0.048(4) 0.047(4) -0.023(3) -0.005(3) 0.003(3)
F9 0.062(4) 0.101(5) 0.176(8) 0.091(6) 0.003(4) -0.009(4)
C88 0.046(5) 0.031(4) 0.083(6) 0.006(4) -0.026(4) -0.006(3)
C93 0.038(4) 0.045(4) 0.046(4) 0.004(3) -0.003(3) 0.006(3)
C104 0.024(3) 0.065(5) 0.033(3) 0.002(3) -0.003(3) 0.005(3)
C6 0.038(4) 0.035(4) 0.029(3) 0.000(3) -0.001(3) -0.009(3)
C14 0.033(3) 0.063(5) 0.030(3) 0.016(4) 0.004(3) 0.014(4)
C92 0.052(5) 0.037(4) 0.040(4) 0.002(3) -0.004(3) 0.004(3)
C28 0.056(5) 0.058(5) 0.045(4) -0.002(4) 0.013(4) 0.028(4)
C15 0.031(3) 0.059(4) 0.021(3) 0.004(3) 0.003(2) 0.004(3)
F7 0.045(3) 0.078(5) 0.287(13) 0.078(6) -0.008(5) -0.020(3)
C16 0.044(4) 0.080(6) 0.030(4) -0.005(4) -0.005(3) -0.004(4)
F15 0.115(6) 0.174(8) 0.078(4) -0.047(5) 0.007(4) 0.080(6)
C38 0.030(4) 0.037(4) 0.072(5) 0.004(4) 0.022(3) -0.004(3)
C116 0.033(3) 0.041(4) 0.033(3) -0.005(3) 0.014(3) -0.003(3)
C52 0.039(4) 0.035(4) 0.052(4) 0.010(3) 0.023(3) 0.009(3)
C71 0.029(4) 0.086(6) 0.055(5) 0.034(4) 0.013(3) -0.007(4)
C54 0.040(4) 0.032(4) 0.043(4) 0.009(3) 0.020(3) 0.009(3)
C60 0.030(4) 0.076(6) 0.059(5) 0.022(4) -0.003(3) -0.006(4)
C7 0.035(4) 0.052(4) 0.048(4) 0.007(3) 0.014(3) -0.007(3)
C53 0.038(4) 0.036(4) 0.045(4) 0.006(3) 0.019(3) 0.012(3)
C59 0.030(3) 0.046(4) 0.048(4) 0.012(3) 0.004(3) -0.004(3)
F1 0.076(4) 0.050(3) 0.231(10) -0.003(5) 0.042(5) 0.017(3)
C69 0.024(3) 0.071(6) 0.058(4) 0.039(4) 0.005(3) -0.006(3)
C141 0.031(3) 0.035(3) 0.027(3) -0.001(3) 0.009(2) 0.002(3)
C108 0.028(3) 0.060(5) 0.028(3) 0.002(3) -0.008(3) -0.002(3)
C117 0.045(4) 0.041(4) 0.047(4) -0.002(3) 0.019(3) -0.013(3)
C25 0.073(6) 0.036(4) 0.055(5) -0.004(4) 0.006(4) -0.009(4)
F16 0.070(4) 0.260(12) 0.077(4) -0.088(6) -0.001(4) -0.020(6)
C91 0.057(5) 0.038(4) 0.040(4) 0.009(3) 0.010(3) 0.003(3)
C9 0.032(4) 0.070(6) 0.046(4) 0.007(4) 0.010(3) -0.006(3)
C64 0.076(6) 0.069(6) 0.032(4) 0.008(4) 0.010(4) -0.028(5)
C61 0.043(4) 0.088(7) 0.045(4) 0.023(5) -0.009(3) -0.004(4)
C139 0.042(4) 0.078(6) 0.031(3) -0.017(4) 0.005(3) -0.014(4)
C21 0.037(4) 0.026(3) 0.053(4) 0.003(3) 0.024(3) 0.003(3)
C41 0.031(4) 0.045(4) 0.047(4) -0.013(3) 0.013(3) -0.012(3)
C80 0.041(4) 0.071(6) 0.048(4) -0.018(4) 0.007(3) 0.009(4)
C79 0.049(5) 0.050(5) 0.071(6) -0.031(4) 0.009(4) 0.007(4)
C22 0.049(5) 0.028(4) 0.088(6) -0.021(4) 0.026(4) -0.009(3)
C137 0.085(6) 0.038(4) 0.036(4) -0.007(3) 0.020(4) -0.008(4)
C101 0.025(3) 0.087(7) 0.044(4) 0.013(4) 0.007(3) 0.005(4)
C39 0.037(4) 0.036(4) 0.072(5) 0.002(4) 0.013(4) -0.008(3)
C78 0.043(4) 0.032(4) 0.062(5) -0.008(3) -0.005(4) -0.003(3)
F14 0.090(4) 0.065(4) 0.116(5) -0.014(3) 0.067(4) 0.000(3)
C56 0.044(4) 0.041(4) 0.042(4) 0.010(3) 0.010(3) 0.010(3)
C34 0.050(4) 0.053(5) 0.033(4) -0.004(3) 0.007(3) -0.007(3)
C125 0.025(4) 0.173(12) 0.041(4) -0.034(6) 0.011(3) -0.028(6)
C33 0.041(4) 0.059(5) 0.032(3) 0.009(3) 0.004(3) -0.010(3)
C24 0.046(4) 0.023(3) 0.053(4) -0.005(3) 0.007(3) 0.005(3)
C62 0.051(5) 0.055(5) 0.040(4) 0.014(3) -0.007(3) -0.009(4)
C57 0.068(5) 0.046(5) 0.038(4) 0.008(3) 0.007(4) 0.003(4)
C26 0.107(9) 0.046(5) 0.046(5) -0.010(4) 0.011(5) -0.022(5)
C119 0.103(8) 0.036(4) 0.073(6) -0.014(4) 0.054(6) -0.010(5)
C111 0.033(4) 0.055(5) 0.051(4) -0.013(4) 0.006(3) -0.015(3)
C123 0.038(5) 0.050(5) 0.122(9) -0.026(5) 0.023(5) -0.004(4)
C29 0.038(4) 0.059(5) 0.050(4) -0.017(4) 0.009(3) 0.016(4)
C84 0.056(5) 0.038(4) 0.092(7) 0.026(5) -0.007(5) -0.013(4)
C27 0.101(8) 0.039(4) 0.036(4) 0.001(3) 0.017(4) 0.024(5)
C130 0.063(6) 0.091(7) 0.034(4) 0.007(4) 0.014(4) 0.050(5)
F2 0.380(17) 0.161(8) 0.029(3) 0.001(4) -0.007(5) 0.195(11)
C72 0.042(4) 0.101(8) 0.063(5) 0.051(6) 0.013(4) -0.002(5)
C65 0.053(5) 0.052(5) 0.043(4) -0.004(3) 0.013(3) -0.017(4)
C135 0.093(7) 0.069(6) 0.052(5) 0.028(5) 0.043(5) 0.038(6)
C134 0.196(16) 0.090(9) 0.106(10) 0.057(8) 0.101(11) 0.099(11)
C85 0.078(7) 0.043(5) 0.107(8) 0.027(5) -0.007(6) -0.024(5)
C138 0.088(7) 0.069(6) 0.055(5) -0.030(5) 0.028(5) -0.041(5)
C76 0.032(4) 0.087(6) 0.055(4) 0.034(5) 0.019(3) 0.010(4)
C75 0.043(5) 0.110(8) 0.070(6) 0.034(6) 0.028(4) 0.012(5)
C70 0.049(5) 0.079(7) 0.089(7) 0.045(6) 0.005(5) -0.024(5)
F5 0.233(13) 0.049(4) 0.43(2) -0.016(8) 0.254(16) -0.019(6)
F12 0.079(5) 0.230(13) 0.235(12) -0.155(11) 0.066(7) -0.013(6)
C63 0.070(6) 0.077(6) 0.030(4) 0.014(4) -0.008(4) -0.021(5)
C121 0.107(11) 0.064(8) 0.22(2) -0.055(10) 0.105(13) -0.010(8)
C103 0.034(4) 0.169(12) 0.056(5) 0.002(7) 0.023(4) 0.002(7)
C86 0.071(6) 0.042(5) 0.099(8) 0.010(5) -0.031(6) -0.017(5)
C10 0.028(4) 0.114(8) 0.039(4) -0.002(4) -0.001(3) -0.008(4)
C23 0.116(9) 0.034(4) 0.109(8) -0.023(5) 0.078(8) -0.029(5)
C128 0.047(5) 0.137(10) 0.054(5) -0.024(6) 0.014(4) -0.051(6)
C131 0.067(7) 0.155(12) 0.045(5) 0.029(6) 0.022(5) 0.067(8)
C133 0.099(9) 0.092(9) 0.111(10) 0.041(8) 0.057(8) 0.045(8)
C73 0.074(7) 0.133(11) 0.055(5) 0.043(6) 0.032(5) -0.002(7)
C126 0.044(5) 0.226(17) 0.057(6) -0.066(8) 0.030(4) -0.060(8)
C102 0.039(5) 0.144(11) 0.067(6) -0.028(7) 0.003(4) 0.005(6)
C132 0.066(7) 0.113(10) 0.113(10) 0.009(8) 0.021(7) 0.057(8)
C122 0.054(6) 0.064(7) 0.185(15) -0.048(8) 0.039(8) -0.005(5)
C74 0.059(6) 0.138(11) 0.073(7) 0.038(7) 0.033(5) 0.018(7)
C87 0.058(6) 0.048(5) 0.096(7) 0.017(5) -0.036(5) -0.012(4)
C115 0.024(3) 0.038(3) 0.028(3) 0.007(3) 0.006(2) 0.006(3)
C58 0.026(3) 0.030(3) 0.042(3) 0.014(3) 0.004(3) 0.001(3)
C120 0.160(15) 0.048(6) 0.123(11) -0.038(7) 0.094(11) -0.020(8)
C127 0.066(7) 0.209(17) 0.068(7) -0.042(9) 0.034(6) -0.088(10)

loop_
_atom_type_symbol
_atom_type_description
_atom_type_scat_dispersion_real
_atom_type_scat_dispersion_imag
_atom_type_scat_source
C C 0.0181 0.0091 'International Tables Vol C Tables 4.2.6.8 and 6.1.1.4'
H H 0 0 'International Tables Vol C Tables 4.2.6.8 and 6.1.1.4'
N N 0.0311 0.018 'International Tables Vol C Tables 4.2.6.8 and 6.1.1.4'
O O 0.0492 0.0322 'International Tables Vol C Tables 4.2.6.8 and 6.1.1.4'
F F 0.0727 0.0534 'International Tables Vol C Tables 4.2.6.8 and 6.1.1.4'
P P 0.2955 0.4335 'International Tables Vol C Tables 4.2.6.8 and 6.1.1.4'
Ru Ru 0.0552 3.296 'International Tables Vol C Tables 4.2.6.8 and 6.1.1.4'

loop_
_geom_angle_atom_site_label_1
_geom_angle_atom_site_label_2
_geom_angle_atom_site_label_3
_geom_angle
O1 Ru1 N1 89.0(2)
O1 Ru1 C6 82.6(2)
N1 Ru1 C6 138.5(2)
O1 Ru1 C3 160.4(2)
N1 Ru1 C3 105.0(3)
C6 Ru1 C3 77.8(3)
O1 Ru1 C5 98.9(2)
N1 Ru1 C5 169.1(2)
C6 Ru1 C5 36.8(3)
C3 Ru1 C5 65.6(3)
O1 Ru1 C2 131.3(2)
N1 Ru1 C2 92.2(3)
C6 Ru1 C2 65.1(3)
C3 Ru1 C2 36.6(3)
C5 Ru1 C2 76.9(3)
O1 Ru1 C4 133.5(2)
N1 Ru1 C4 137.1(3)
C6 Ru1 C4 66.5(3)
C3 Ru1 C4 36.5(3)
C5 Ru1 C4 36.8(3)
C2 Ru1 C4 65.7(3)
O1 Ru1 C1 97.2(2)
N1 Ru1 C1 105.3(2)
C6 Ru1 C1 36.9(3)
C3 Ru1 C1 66.2(3)
C5 Ru1 C1 66.4(3)
C2 Ru1 C1 36.1(3)
C4 Ru1 C1 78.7(3)
O1 Ru1 P1 82.16(12)
N1 Ru1 P1 86.74(16)
C6 Ru1 P1 131.54(19)
C3 Ru1 P1 111.84(19)
C5 Ru1 P1 101.76(19)
C2 Ru1 P1 146.53(19)
C4 Ru1 P1 92.93(18)
C1 Ru1 P1 167.94(19)
O2 Ru2 N2 85.6(2)
O2 Ru2 C50 120.1(2)
N2 Ru2 C50 154.3(2)
O2 Ru2 C49 91.1(2)
N2 Ru2 C49 156.4(2)
C50 Ru2 C49 36.9(3)
O2 Ru2 C52 147.9(2)
N2 Ru2 C52 92.7(3)
C50 Ru2 C52 66.1(3)
C49 Ru2 C52 77.8(3)
O2 Ru2 C53 111.0(2)
N2 Ru2 C53 93.6(3)
C50 Ru2 C53 78.4(3)
C49 Ru2 C53 65.8(3)
C52 Ru2 C53 37.1(3)
O2 Ru2 C51 156.6(2)
N2 Ru2 C51 117.4(3)
C50 Ru2 C51 37.0(3)
C49 Ru2 C51 66.3(3)
C52 Ru2 C51 36.4(3)
C53 Ru2 C51 66.4(3)
O2 Ru2 C48 87.4(2)
N2 Ru2 C48 119.4(2)
C50 Ru2 C48 66.5(3)
C49 Ru2 C48 37.0(3)
C52 Ru2 C48 65.6(2)
C53 Ru2 C48 35.9(2)
C51 Ru2 C48 78.1(3)
O2 Ru2 P2 80.39(12)
N2 Ru2 P2 90.39(17)
C50 Ru2 P2 93.31(18)
C49 Ru2 P2 112.17(18)
C52 Ru2 P2 131.67(19)
C53 Ru2 P2 168.19(19)
C51 Ru2 P2 101.97(18)
C48 Ru2 P2 146.87(19)
O3 Ru3 N3 89.51(19)
O3 Ru3 C96 82.4(2)
N3 Ru3 C96 142.8(2)
O3 Ru3 C97 101.8(2)
N3 Ru3 C97 167.8(2)
C96 Ru3 C97 37.2(2)
O3 Ru3 C99 159.4(2)
N3 Ru3 C99 101.7(2)
C96 Ru3 C99 78.2(3)
C97 Ru3 C99 66.1(3)
O3 Ru3 C98 137.5(2)
N3 Ru3 C98 132.7(2)
C96 Ru3 C98 66.8(2)
C97 Ru3 C98 36.8(3)
C99 Ru3 C98 37.0(3)
O3 Ru3 C100 126.6(2)
N3 Ru3 C100 92.2(2)
C96 Ru3 C100 65.2(3)
C97 Ru3 C100 77.5(3)
C99 Ru3 C100 36.8(2)
C98 Ru3 C100 66.3(2)
O3 Ru3 C95 94.0(2)
N3 Ru3 C95 108.5(2)
C96 Ru3 C95 36.8(3)
C97 Ru3 C95 66.6(3)
C99 Ru3 C95 66.2(2)
C98 Ru3 C95 78.9(2)
C100 Ru3 C95 35.9(3)
O3 Ru3 P3 82.60(13)
N3 Ru3 P3 88.19(15)
C96 Ru3 P3 126.2(2)
C97 Ru3 P3 97.62(18)
C99 Ru3 P3 114.68(18)
C98 Ru3 P3 92.28(16)
C100 Ru3 P3 150.76(19)
C95 Ru3 P3 162.9(2)
C42 P1 C36 106.6(3)
C42 P1 C30 103.7(3)
C36 P1 C30 102.4(3)
C42 P1 Ru1 110.6(2)
C36 P1 Ru1 118.9(2)
C30 P1 Ru1 113.3(2)
C89 P2 C77 104.0(3)
C89 P2 C83 106.2(3)
C77 P2 C83 99.6(4)
C89 P2 Ru2 116.3(2)
C77 P2 Ru2 113.3(2)
C83 P2 Ru2 115.6(2)
C124 P3 C136 99.7(3)
C124 P3 C130 107.9(5)
C136 P3 C130 101.7(4)
C124 P3 Ru3 118.2(3)
C136 P3 Ru3 115.8(2)
C130 P3 Ru3 111.6(3)
F2 P4 F4 169.0(8)
F2 P4 F5 85.4(9)
F4 P4 F5 85.6(9)
F2 P4 F3 92.5(4)
F4 P4 F3 93.3(5)
F5 P4 F3 87.4(5)
F2 P4 F6 96.5(7)
F4 P4 F6 91.8(5)
F5 P4 F6 173.4(6)
F3 P4 F6 98.8(4)
F2 P4 F1 86.3(5)
F4 P4 F1 87.7(6)
F5 P4 F1 90.8(4)
F3 P4 F1 178.0(5)
F6 P4 F1 83.0(4)
F11 P5 F9 92.9(6)
F11 P5 F7 88.3(6)
F9 P5 F7 178.8(6)
F11 P5 F12 177.3(5)
F9 P5 F12 88.2(7)
F7 P5 F12 90.6(7)
F11 P5 F8 91.8(5)
F9 P5 F8 87.8(3)
F7 P5 F8 92.0(4)
F12 P5 F8 90.7(6)
F11 P5 F10 87.7(4)
F9 P5 F10 92.6(4)
F7 P5 F10 87.6(4)
F12 P5 F10 89.8(5)
F8 P5 F10 179.4(4)
C58 O2 Ru2 122.7(4)
F18 P6 F16 94.7(6)
F18 P6 F15 90.1(5)
F16 P6 F15 89.5(4)
F18 P6 F13 90.2(5)
F16 P6 F13 175.0(6)
F15 P6 F13 90.9(4)
F18 P6 F14 90.9(4)
F16 P6 F14 90.9(4)
F15 P6 F14 178.9(5)
F13 P6 F14 88.6(4)
F18 P6 F17 176.5(5)
F16 P6 F17 87.7(5)
F15 P6 F17 92.4(5)
F13 P6 F17 87.3(4)
F14 P6 F17 86.6(4)
C11 O1 Ru1 128.3(4)
C105 O3 Ru3 128.7(4)
C100 C95 C96 117.1(6)
C100 C95 C101 119.3(8)
C96 C95 C101 123.5(7)
C100 C95 Ru3 71.1(4)
C96 C95 Ru3 68.6(3)
C101 C95 Ru3 132.7(4)
C68 N2 C69 118.2(6)
C68 N2 Ru2 121.2(5)
C69 N2 Ru2 120.5(4)
C115 N3 C116 116.5(6)
C115 N3 Ru3 123.2(4)
C116 N3 Ru3 120.2(4)
C43 C42 C47 118.4(6)
C43 C42 P1 123.8(5)
C47 C42 P1 117.8(5)
C77 C82 C81 120.4(6)
C77 C82 H82 119.8
C81 C82 H82 119.8
O1 C11 C12 124.9(6)
O1 C11 C20 115.6(5)
C12 C11 C20 119.5(6)
C128 C129 C124 120.8(8)
C128 C129 H129 119.6
C124 C129 H129 119.6
C98 C97 C96 120.2(7)
C98 C97 Ru3 72.2(4)
C96 C97 Ru3 70.5(4)
C98 C97 H97 119.9
C96 C97 H97 119.9
Ru3 C97 H97 129.8
C50 C49 C48 121.5(6)
C50 C49 Ru2 71.5(4)
C48 C49 Ru2 74.4(4)
C50 C49 H49 119.2
C48 C49 H49 119.2
Ru2 C49 H49 126.9
C41 C36 C37 118.8(6)
C41 C36 P1 120.7(5)
C37 C36 P1 120.4(5)
C97 C98 C99 118.3(6)
C97 C98 C104 120.5(7)
C99 C98 C104 121.2(6)
C97 C98 Ru3 70.9(3)
C99 C98 Ru3 71.0(3)
C104 C98 Ru3 132.4(4)
C95 C100 C99 122.0(7)
C95 C100 Ru3 73.0(4)
C99 C100 Ru3 70.6(4)
C95 C100 H100 119
C99 C100 H100 119
Ru3 C100 H100 130.1
C112 C113 C114 120.9(7)
C112 C113 H113 119.6
C114 C113 H113 119.6
C100 C99 C98 120.2(7)
C100 C99 Ru3 72.6(4)
C98 C99 Ru3 72.0(4)
C100 C99 H99 119.9
C98 C99 H99 119.9
Ru3 C99 H99 127.7
C97 C96 C95 122.0(7)
C97 C96 Ru3 72.3(4)
C95 C96 Ru3 74.6(4)
C97 C96 H96 119
C95 C96 H96 119
Ru3 C96 H96 126
O3 C105 C106 124.7(6)
O3 C105 C114 116.0(6)
C106 C105 C114 119.3(5)
C65 C66 C67 121.0(7)
C65 C66 H66 119.5
C67 C66 H66 119.5
C80 C81 C82 119.8(8)
C80 C81 H81 120.1
C82 C81 H81 120.1
C3 C4 C5 117.9(6)
C3 C4 C10 122.0(7)
C5 C4 C10 120.0(8)
C3 C4 Ru1 70.8(4)
C5 C4 Ru1 70.6(4)
C10 C4 Ru1 132.5(5)
C113 C114 C109 119.3(6)
C113 C114 C105 120.6(6)
C109 C114 C105 120.1(6)
C82 C77 C78 118.9(7)
C82 C77 P2 121.4(5)
C78 C77 P2 119.6(6)
C15 C20 C19 119.4(6)
C15 C20 C11 120.1(6)
C19 C20 C11 120.5(5)
C105 C106 C115 124.8(5)
C105 C106 C107 119.0(6)
C115 C106 C107 116.2(6)
C44 C43 C42 119.8(6)
C44 C43 H43 120.1
C42 C43 H43 120.1
C114 C109 C110 118.7(7)
C114 C109 C108 119.4(6)
C110 C109 C108 121.9(6)
C18 C19 C20 120.8(6)
C18 C19 H19 119.6
C20 C19 H19 119.6
C113 C112 C111 120.4(7)
C113 C112 H112 119.8
C111 C112 H112 119.8
C2 C3 C4 120.4(7)
C2 C3 Ru1 72.0(4)
C4 C3 Ru1 72.7(4)
C2 C3 H3 119.8
C4 C3 H3 119.8
Ru1 C3 H3 127.6
C141 C136 C137 117.6(6)
C141 C136 P3 120.7(5)
C137 C136 P3 121.7(5)
C1 C2 C3 123.0(7)
C1 C2 Ru1 73.6(4)
C3 C2 Ru1 71.4(4)
C1 C2 H2 118.5
C3 C2 H2 118.5
Ru1 C2 H2 129
C46 C47 C42 121.2(6)
C46 C47 H47 119.4
C42 C47 H47 119.4
C2 C1 C6 116.1(6)
C2 C1 C7 121.2(7)
C6 C1 C7 122.6(6)
C2 C1 Ru1 70.3(4)
C6 C1 Ru1 69.0(4)
C7 C1 Ru1 133.0(5)
C6 C5 C4 120.8(7)
C6 C5 Ru1 70.9(4)
C4 C5 Ru1 72.6(4)
C6 C5 H5 119.6
C4 C5 H5 119.6
Ru1 C5 H5 129.4
C45 C44 C43 121.3(6)
C45 C44 H44 119.4
C43 C44 H44 119.4
C11 C12 C21 124.1(6)
C11 C12 C13 118.9(6)
C21 C12 C13 117.0(6)
C21 N1 C22 118.1(6)
C21 N1 Ru1 124.1(4)
C22 N1 Ru1 117.6(5)
C44 C45 C46 119.4(7)
C44 C45 H45 120.3
C46 C45 H45 120.3
C111 C110 C109 120.5(7)
C111 C110 H110 119.7
C109 C110 H110 119.7
C108 C107 C106 121.5(6)
C108 C107 H107 119.3
C106 C107 H107 119.3
C54 C55 H55A 109.5
C54 C55 H55B 109.5
H55A C55 H55B 109.5
C54 C55 H55C 109.5
H55A C55 H55C 109.5
H55B C55 H55C 109.5
C93 C94 C89 121.2(7)
C93 C94 H94 119.4
C89 C94 H94 119.4
C30 C35 C34 120.6(7)
C30 C35 H35 119.7
C34 C35 H35 119.7
C47 C46 C45 119.9(6)
C47 C46 H46 120
C45 C46 H46 120
C66 C67 C62 119.1(6)
C66 C67 C58 121.5(6)
C62 C67 C58 119.4(6)
C14 C13 C12 122.0(7)
C14 C13 H13 119
C12 C13 H13 119
C39 C40 C41 119.7(8)
C39 C40 H40 120.1
C41 C40 H40 120.1
C90 C89 C94 117.7(6)
C90 C89 P2 121.1(5)
C94 C89 P2 121.2(5)
C16 C17 C18 120.5(7)
C16 C17 H17 119.7
C18 C17 H17 119.7
C53 C48 C49 118.4(6)
C53 C48 C54 123.8(6)
C49 C48 C54 117.8(6)
C53 C48 Ru2 71.2(4)
C49 C48 Ru2 68.6(4)
C54 C48 Ru2 131.2(5)
C52 C51 C50 116.9(6)
C52 C51 C57 121.5(7)
C50 C51 C57 121.5(7)
C52 C51 Ru2 69.5(4)
C50 C51 Ru2 68.8(4)
C57 C51 Ru2 135.9(6)
C7 C8 H8A 109.5
C7 C8 H8B 109.5
H8A C8 H8B 109.5
C7 C8 H8C 109.5
H8A C8 H8C 109.5
H8B C8 H8C 109.5
C35 C30 C31 118.4(6)
C35 C30 P1 122.8(5)
C31 C30 P1 118.6(5)
C49 C50 C51 120.8(6)
C49 C50 Ru2 71.6(4)
C51 C50 Ru2 74.2(4)
C49 C50 H50 119.6
C51 C50 H50 119.6
Ru2 C50 H50 126.6
C33 C32 C31 120.2(7)
C33 C32 H32 119.9
C31 C32 H32 119.9
C38 C37 C36 119.4(7)
C38 C37 H37 120.3
C36 C37 H37 120.3
C32 C31 C30 121.1(7)
C32 C31 H31 119.5
C30 C31 H31 119.5
C84 C83 C88 118.6(8)
C84 C83 P2 124.3(7)
C88 C83 P2 116.8(6)
C89 C90 C91 121.8(7)
C89 C90 H90 119.1
C91 C90 H90 119.1
C139 C140 C141 120.0(7)
C139 C140 H140 120
C141 C140 H140 120
C129 C124 C125 119.3(9)
C129 C124 P3 120.7(5)
C125 C124 P3 119.9(8)
N2 C68 C59 128.0(6)
N2 C68 H68 116
C59 C68 H68 116
C123 C118 C119 119.2(9)
C123 C118 C116 122.7(8)
C119 C118 C116 118.1(9)
C19 C18 C17 119.6(8)
C19 C18 H18 120.2
C17 C18 H18 120.2
C87 C88 C83 121.5(8)
C87 C88 H88 119.2
C83 C88 H88 119.2
C92 C93 C94 120.0(7)
C92 C93 H93 120
C94 C93 H93 120
C98 C104 H10A 109.5
C98 C104 H10B 109.5
H10A C104 H10B 109.5
C98 C104 H10C 109.5
H10A C104 H10C 109.5
H10B C104 H10C 109.5
C5 C6 C1 121.7(6)
C5 C6 Ru1 72.3(4)
C1 C6 Ru1 74.1(4)
C5 C6 H6 119.1
C1 C6 H6 119.1
Ru1 C6 H6 126.4
C13 C14 C15 120.8(6)
C13 C14 H14 119.6
C15 C14 H14 119.6
C93 C92 C91 120.3(7)
C93 C92 H92 119.8
C91 C92 H92 119.8
C27 C28 C29 119.0(9)
C27 C28 H28 120.5
C29 C28 H28 120.5
C16 C15 C20 118.6(7)
C16 C15 C14 122.7(6)
C20 C15 C14 118.7(6)
C17 C16 C15 121.1(7)
C17 C16 H16 119.5
C15 C16 H16 119.5
C39 C38 C37 121.3(7)
C39 C38 H38 119.4
C37 C38 H38 119.4
N3 C116 C117 112.4(5)
N3 C116 C118 111.7(5)
C117 C116 C118 111.1(6)
N3 C116 H116 107.1
C117 C116 H116 107.1
C118 C116 H116 107.1
C51 C52 C53 122.7(6)
C51 C52 Ru2 74.0(4)
C53 C52 Ru2 73.1(4)
C51 C52 H52 118.7
C53 C52 H52 118.7
Ru2 C52 H52 126.1
C76 C71 C72 117.5(9)
C76 C71 C69 123.4(7)
C72 C71 C69 119.1(8)
C48 C54 C56 115.3(6)
C48 C54 C55 105.8(6)
C56 C54 C55 111.2(6)
C48 C54 H54 108.1
C56 C54 H54 108.1
C55 C54 H54 108.1
C61 C60 C59 121.9(7)
C61 C60 H60 119
C59 C60 H60 119
C1 C7 C9 114.0(6)
C1 C7 C8 108.6(6)
C9 C7 C8 110.5(6)
C1 C7 H7 107.8
C9 C7 H7 107.8
C8 C7 H7 107.8
C48 C53 C52 119.4(7)
C48 C53 Ru2 72.8(4)
C52 C53 Ru2 69.8(4)
C48 C53 H53 120.3
C52 C53 H53 120.3
Ru2 C53 H53 129.4
C58 C59 C68 122.6(6)
C58 C59 C60 118.6(7)
C68 C59 C60 118.5(7)
N2 C69 C71 112.8(7)
N2 C69 C70 114.1(7)
C71 C69 C70 109.7(7)
N2 C69 H69 106.6
C71 C69 H69 106.6
C70 C69 H69 106.6
C140 C141 C136 121.8(7)
C140 C141 H141 119.1
C136 C141 H141 119.1
C107 C108 C109 120.5(6)
C107 C108 H108 119.8
C109 C108 H108 119.8
C116 C117 H11A 109.5
C116 C117 H11B 109.5
H11A C117 H11B 109.5
C116 C117 H11C 109.5
H11A C117 H11C 109.5
H11B C117 H11C 109.5
C24 C25 C26 121.0(9)
C24 C25 H25 119.5
C26 C25 H25 119.5
C90 C91 C92 118.9(7)
C90 C91 H91 120.6
C92 C91 H91 120.6
C7 C9 H9A 109.5
C7 C9 H9B 109.5
H9A C9 H9B 109.5
C7 C9 H9C 109.5
H9A C9 H9C 109.5
H9B C9 H9C 109.5
C63 C64 C65 121.0(7)
C63 C64 H64 119.5
C65 C64 H64 119.5
C60 C61 C62 121.2(7)
C60 C61 H61 119.4
C62 C61 H61 119.4
C138 C139 C140 120.1(7)
C138 C139 H139 120
C140 C139 H139 120
N1 C21 C12 128.9(6)
N1 C21 H21 115.5
C12 C21 H21 115.5
C36 C41 C40 120.7(7)
C36 C41 H41 119.6
C40 C41 H41 119.6
C81 C80 C79 120.6(7)
C81 C80 H80 119.7
C79 C80 H80 119.7
C78 C79 C80 119.4(7)
C78 C79 H79 120.3
C80 C79 H79 120.3
N1 C22 C24 113.0(6)
N1 C22 C23 113.5(8)
C24 C22 C23 110.1(7)
N1 C22 H22 106.6
C24 C22 H22 106.6
C23 C22 H22 106.6
C138 C137 C136 119.0(8)
C138 C137 H137 120.5
C136 C137 H137 120.5
C102 C101 C95 115.4(8)
C102 C101 C103 108.7(9)
C95 C101 C103 107.1(6)
C102 C101 H101 108.5
C95 C101 H101 108.5
C103 C101 H101 108.5
C38 C39 C40 120.1(7)
C38 C39 H39 120
C40 C39 H39 120
C79 C78 C77 120.9(8)
C79 C78 H78 119.6
C77 C78 H78 119.6
C54 C56 H56A 109.5
C54 C56 H56B 109.5
H56A C56 H56B 109.5
C54 C56 H56C 109.5
H56A C56 H56C 109.5
H56B C56 H56C 109.5
C33 C34 C35 120.7(7)
C33 C34 H34 119.6
C35 C34 H34 119.6
C126 C125 C124 119.2(11)
C126 C125 H125 120.4
C124 C125 H125 120.4
C32 C33 C34 119.1(7)
C32 C33 H33 120.5
C34 C33 H33 120.5
C25 C24 C29 118.8(8)
C25 C24 C22 116.6(8)
C29 C24 C22 124.6(7)
C63 C62 C61 123.4(7)
C63 C62 C67 117.9(8)
C61 C62 C67 118.6(7)
C51 C57 H57A 109.5
C51 C57 H57B 109.5
H57A C57 H57B 109.5
C51 C57 H57C 109.5
H57A C57 H57C 109.5
H57B C57 H57C 109.5
C27 C26 C25 120.3(8)
C27 C26 H26 119.8
C25 C26 H26 119.8
C120 C119 C118 120.7(13)
C120 C119 H119 119.7
C118 C119 H119 119.7
C110 C111 C112 120.1(7)
C110 C111 H111 119.9
C112 C111 H111 119.9
C118 C123 C122 120.4(12)
C118 C123 H123 119.8
C122 C123 H123 119.8
C24 C29 C28 120.2(8)
C24 C29 H29 119.9
C28 C29 H29 119.9
C83 C84 C85 119.2(10)
C83 C84 H84 120.4
C85 C84 H84 120.4
C26 C27 C28 120.7(8)
C26 C27 H27 119.7
C28 C27 H27 119.7
C135 C130 C131 120.7(10)
C135 C130 P3 117.7(7)
C131 C130 P3 121.6(10)
C73 C72 C71 120.9(9)
C73 C72 H72 119.5
C71 C72 H72 119.5
C66 C65 C64 119.7(8)
C66 C65 H65 120.2
C64 C65 H65 120.2
C134 C135 C130 118.5(12)
C134 C135 H135 120.7
C130 C135 H135 120.7
C133 C134 C135 126.1(16)
C133 C134 H134 116.9
C135 C134 H134 116.9
C86 C85 C84 121.4(9)
C86 C85 H85 119.3
C84 C85 H85 119.3
C139 C138 C137 121.5(8)
C139 C138 H138 119.3
C137 C138 H138 119.3
C71 C76 C75 121.8(8)
C71 C76 H76 119.1
C75 C76 H76 119.1
C74 C75 C76 119.7(10)
C74 C75 H75 120.2
C76 C75 H75 120.2
C69 C70 H70A 109.5
C69 C70 H70B 109.5
H70A C70 H70B 109.5
C69 C70 H70C 109.5
H70A C70 H70C 109.5
H70B C70 H70C 109.5
C64 C63 C62 121.2(8)
C64 C63 H63 119.4
C62 C63 H63 119.4
C122 C121 C120 119.3(11)
C122 C121 H121 120.3
C120 C121 H121 120.3
C101 C103 H10D 109.5
C101 C103 H10E 109.5
H10D C103 H10E 109.5
C101 C103 H10F 109.5
H10D C103 H10F 109.5
H10E C103 H10F 109.5
C87 C86 C85 118.5(9)
C87 C86 H86 120.7
C85 C86 H86 120.7
C4 C10 H10G 109.5
C4 C10 H10H 109.5
H10G C10 H10H 109.5
C4 C10 H10I 109.5
H10G C10 H10I 109.5
H10H C10 H10I 109.5
C22 C23 H23A 109.5
C22 C23 H23B 109.5
H23A C23 H23B 109.5
C22 C23 H23C 109.5
H23A C23 H23C 109.5
H23B C23 H23C 109.5
C127 C128 C129 118.2(11)
C127 C128 H128 120.9
C129 C128 H128 120.9
C130 C131 C132 114.9(13)
C130 C131 H131 122.6
C132 C131 H131 122.6
C134 C133 C132 115.7(13)
C134 C133 H133 122.2
C132 C133 H133 122.2
C74 C73 C72 120.1(9)
C74 C73 H73 120
C72 C73 H73 120
C127 C126 C125 121.0(9)
C127 C126 H126 119.5
C125 C126 H126 119.5
C101 C102 H10J 109.5
C101 C102 H10K 109.5
H10J C102 H10K 109.5
C101 C102 H10L 109.5
H10J C102 H10L 109.5
H10K C102 H10L 109.5
C133 C132 C131 122.9(11)
C133 C132 H132 118.6
C131 C132 H132 118.6
C121 C122 C123 121.3(15)
C121 C122 H122 119.4
C123 C122 H122 119.4
C75 C74 C73 120.0(12)
C75 C74 H74 120
C73 C74 H74 120
C86 C87 C88 120.6(10)
C86 C87 H87 119.7
C88 C87 H87 119.7
N3 C115 C106 128.7(6)
N3 C115 H115 115.6
C106 C115 H115 115.6
O2 C58 C59 123.9(6)
O2 C58 C67 116.0(6)
C59 C58 C67 120.0(6)
C119 C120 C121 119.0(13)
C119 C120 H120 120.5
C121 C120 H120 120.5
C126 C127 C128 121.5(10)
C126 C127 H127 119.2
C128 C127 H127 119.2

loop_
_geom_bond_atom_site_label_1
_geom_bond_atom_site_label_2
_geom_bond_distance
Ru1 O1 2.053(4)
Ru1 N1 2.082(6)
Ru1 C6 2.215(7)
Ru1 C3 2.234(7)
Ru1 C5 2.234(7)
Ru1 C2 2.241(7)
Ru1 C4 2.259(7)
Ru1 C1 2.283(6)
Ru1 P1 2.3818(15)
Ru2 O2 2.057(4)
Ru2 N2 2.108(6)
Ru2 C50 2.210(7)
Ru2 C49 2.211(7)
Ru2 C52 2.223(7)
Ru2 C53 2.267(7)
Ru2 C51 2.281(7)
Ru2 C48 2.288(6)
Ru2 P2 2.3561(17)
Ru3 O3 2.057(4)
Ru3 N3 2.111(5)
Ru3 C96 2.204(6)
Ru3 C97 2.228(6)
Ru3 C99 2.232(6)
Ru3 C98 2.245(6)
Ru3 C100 2.258(7)
Ru3 C95 2.282(6)
Ru3 P3 2.3799(17)
P1 C42 1.813(7)
P1 C36 1.819(7)
P1 C30 1.832(7)
P2 C89 1.817(7)
P2 C77 1.823(7)
P2 C83 1.824(8)
P3 C124 1.815(8)
P3 C136 1.839(6)
P3 C130 1.855(9)
P4 F2 1.522(7)
P4 F4 1.531(11)
P4 F5 1.538(8)
P4 F3 1.562(6)
P4 F6 1.569(8)
P4 F1 1.608(7)
P5 F11 1.541(6)
P5 F9 1.549(6)
P5 F7 1.563(7)
P5 F12 1.572(8)
P5 F8 1.578(5)
P5 F10 1.583(6)
O2 C58 1.320(8)
P6 F18 1.555(8)
P6 F16 1.556(7)
P6 F15 1.576(6)
P6 F13 1.580(7)
P6 F14 1.587(6)
P6 F17 1.630(8)
O1 C11 1.306(7)
O3 C105 1.299(7)
C95 C100 1.398(11)
C95 C96 1.418(12)
C95 C101 1.527(9)
N2 C68 1.291(9)
N2 C69 1.500(8)
N3 C115 1.302(8)
N3 C116 1.493(9)
C42 C43 1.402(9)
C42 C47 1.409(9)
C82 C77 1.387(10)
C82 C81 1.393(10)
C82 H82 0.95
C11 C12 1.396(9)
C11 C20 1.439(9)
C129 C128 1.385(13)
C129 C124 1.387(13)
C129 H129 0.95
C97 C98 1.413(10)
C97 C96 1.413(10)
C97 H97 0.95
C49 C50 1.401(10)
C49 C48 1.428(10)
C49 H49 0.95
C36 C41 1.391(10)
C36 C37 1.408(10)
C98 C99 1.423(10)
C98 C104 1.511(9)
C100 C99 1.419(10)
C100 H100 0.95
C113 C112 1.374(10)
C113 C114 1.408(10)
C113 H113 0.95
C99 H99 0.95
C96 H96 0.95
C105 C106 1.405(9)
C105 C114 1.440(9)
C66 C65 1.371(10)
C66 C67 1.389(10)
C66 H66 0.95
C81 C80 1.374(12)
C81 H81 0.95
C4 C3 1.408(12)
C4 C5 1.417(11)
C4 C10 1.503(10)
C114 C109 1.409(9)
C77 C78 1.391(10)
C20 C15 1.412(8)
C20 C19 1.426(9)
C106 C115 1.436(10)
C106 C107 1.444(8)
C43 C44 1.386(10)
C43 H43 0.95
C109 C110 1.427(11)
C109 C108 1.433(11)
C19 C18 1.359(10)
C19 H19 0.95
C112 C111 1.399(12)
C112 H112 0.95
C3 C2 1.404(11)
C3 H3 0.95
C136 C141 1.370(9)
C136 C137 1.426(10)
C2 C1 1.401(10)
C2 H2 0.95
C47 C46 1.368(10)
C47 H47 0.95
C1 C6 1.426(10)
C1 C7 1.505(10)
C5 C6 1.405(10)
C5 H5 0.95
C44 C45 1.377(11)
C44 H44 0.95
C12 C21 1.426(10)
C12 C13 1.440(10)
N1 C21 1.296(10)
N1 C22 1.500(9)
C45 C46 1.402(10)
C45 H45 0.95
C110 C111 1.375(12)
C110 H110 0.95
C107 C108 1.356(10)
C107 H107 0.95
C55 C54 1.540(11)
C55 H55A 0.98
C55 H55B 0.98
C55 H55C 0.98
C94 C93 1.388(10)
C94 C89 1.403(10)
C94 H94 0.95
C35 C30 1.376(10)
C35 C34 1.392(11)
C35 H35 0.95
C46 H46 0.95
C67 C62 1.435(10)
C67 C58 1.444(9)
C13 C14 1.337(11)
C13 H13 0.95
C40 C39 1.389(12)
C40 C41 1.397(10)
C40 H40 0.95
C89 C90 1.383(10)
C17 C16 1.364(13)
C17 C18 1.423(11)
C17 H17 0.95
C48 C53 1.404(10)
C48 C54 1.519(9)
C51 C52 1.409(11)
C51 C50 1.428(10)
C51 C57 1.484(10)
C8 C7 1.548(10)
C8 H8A 0.98
C8 H8B 0.98
C8 H8C 0.98
C30 C31 1.399(10)
C50 H50 0.95
C32 C33 1.380(12)
C32 C31 1.384(10)
C32 H32 0.95
C37 C38 1.399(10)
C37 H37 0.95
C31 H31 0.95
C83 C84 1.384(11)
C83 C88 1.413(13)
C90 C91 1.395(11)
C90 H90 0.95
C140 C139 1.370(12)
C140 C141 1.373(9)
C140 H140 0.95
C124 C125 1.406(10)
C68 C59 1.426(10)
C68 H68 0.95
C118 C123 1.384(14)
C118 C119 1.401(13)
C118 C116 1.535(10)
C18 H18 0.95
C88 C87 1.392(12)
C88 H88 0.95
C93 C92 1.369(12)
C93 H93 0.95
C104 H10A 0.98
C104 H10B 0.98
C104 H10C 0.98
C6 H6 0.95
C14 C15 1.438(12)
C14 H14 0.95
C92 C91 1.400(12)
C92 H92 0.95
C28 C27 1.386(13)
C28 C29 1.404(11)
C28 H28 0.95
C15 C16 1.410(12)
C16 H16 0.95
C38 C39 1.360(12)
C38 H38 0.95
C116 C117 1.527(9)
C116 H116 1
C52 C53 1.428(10)
C52 H52 0.95
C71 C76 1.381(12)
C71 C72 1.394(12)
C71 C69 1.511(14)
C54 C56 1.523(11)
C54 H54 1
C60 C61 1.344(12)
C60 C59 1.447(10)
C60 H60 0.95
C7 C9 1.509(11)
C7 H7 1
C53 H53 0.95
C59 C58 1.392(10)
C69 C70 1.528(13)
C69 H69 1
C141 H141 0.95
C108 H108 0.95
C117 H11A 0.98
C117 H11B 0.98
C117 H11C 0.98
C25 C24 1.378(11)
C25 C26 1.380(14)
C25 H25 0.95
C91 H91 0.95
C9 H9A 0.98
C9 H9B 0.98
C9 H9C 0.98
C64 C63 1.359(14)
C64 C65 1.385(13)
C64 H64 0.95
C61 C62 1.423(12)
C61 H61 0.95
C139 C138 1.348(14)
C139 H139 0.95
C21 H21 0.95
C41 H41 0.95
C80 C79 1.389(14)
C80 H80 0.95
C79 C78 1.383(13)
C79 H79 0.95
C22 C24 1.516(11)
C22 C23 1.535(14)
C22 H22 1
C137 C138 1.383(12)
C137 H137 0.95
C101 C102 1.463(15)
C101 C103 1.536(11)
C101 H101 1
C39 H39 0.95
C78 H78 0.95
C56 H56A 0.98
C56 H56B 0.98
C56 H56C 0.98
C34 C33 1.386(12)
C34 H34 0.95
C125 C126 1.362(16)
C125 H125 0.95
C33 H33 0.95
C24 C29 1.387(11)
C62 C63 1.394(11)
C57 H57A 0.98
C57 H57B 0.98
C57 H57C 0.98
C26 C27 1.352(15)
C26 H26 0.95
C119 C120 1.394(16)
C119 H119 0.95
C111 H111 0.95
C123 C122 1.392(14)
C123 H123 0.95
C29 H29 0.95
C84 C85 1.425(14)
C84 H84 0.95
C27 H27 0.95
C130 C135 1.396(16)
C130 C131 1.394(13)
C72 C73 1.389(17)
C72 H72 0.95
C65 H65 0.95
C135 C134 1.386(14)
C135 H135 0.95
C134 C133 1.287(19)
C134 H134 0.95
C85 C86 1.401(16)
C85 H85 0.95
C138 H138 0.95
C76 C75 1.391(15)
C76 H76 0.95
C75 C74 1.367(15)
C75 H75 0.95
C70 H70A 0.98
C70 H70B 0.98
C70 H70C 0.98
C63 H63 0.95
C121 C122 1.36(2)
C121 C120 1.43(2)
C121 H121 0.95
C103 H10D 0.98
C103 H10E 0.98
C103 H10F 0.98
C86 C87 1.375(14)
C86 H86 0.95
C10 H10G 0.98
C10 H10H 0.98
C10 H10I 0.98
C23 H23A 0.98
C23 H23B 0.98
C23 H23C 0.98
C128 C127 1.381(15)
C128 H128 0.95
C131 C132 1.472(19)
C131 H131 0.95
C133 C132 1.40(2)
C133 H133 0.95
C73 C74 1.378(17)
C73 H73 0.95
C126 C127 1.36(2)
C126 H126 0.95
C102 H10J 0.98
C102 H10K 0.98
C102 H10L 0.98
C132 H132 0.95
C122 H122 0.95
C74 H74 0.95
C87 H87 0.95
C115 H115 0.95
C120 H120 0.95
C127 H127 0.95

loop_
_geom_torsion_atom_site_label_1
_geom_torsion_atom_site_label_2
_geom_torsion_atom_site_label_3
_geom_torsion_atom_site_label_4
_geom_torsion
C36 P1 C42 C43 -5.3(6)
C30 P1 C42 C43 102.4(6)
Ru1 P1 C42 C43 -135.9(5)
C36 P1 C42 C47 174.5(5)
C30 P1 C42 C47 -77.8(5)
Ru1 P1 C42 C47 43.9(5)
Ru1 O1 C11 C12 8.8(8)
Ru1 O1 C11 C20 -171.9(4)
C42 P1 C36 C41 -111.5(6)
C30 P1 C36 C41 139.9(6)
Ru1 P1 C36 C41 14.2(7)
C42 P1 C36 C37 71.9(6)
C30 P1 C36 C37 -36.7(6)
Ru1 P1 C36 C37 -162.4(5)
C96 C97 C98 C99 1.0(8)
Ru3 C97 C98 C99 54.7(5)
C96 C97 C98 C104 177.6(5)
Ru3 C97 C98 C104 -128.7(5)
C96 C97 C98 Ru3 -53.7(5)
C96 C95 C100 C99 -0.5(8)
C101 C95 C100 C99 177.8(6)
Ru3 C95 C100 C99 -53.1(5)
C96 C95 C100 Ru3 52.6(5)
C101 C95 C100 Ru3 -129.1(5)
C95 C100 C99 C98 -1.9(9)
Ru3 C100 C99 C98 -56.0(5)
C95 C100 C99 Ru3 54.1(5)
C97 C98 C99 C100 1.6(8)
C104 C98 C99 C100 -174.9(6)
Ru3 C98 C99 C100 56.3(5)
C97 C98 C99 Ru3 -54.7(4)
C104 C98 C99 Ru3 128.7(5)
C98 C97 C96 C95 -3.6(9)
Ru3 C97 C96 C95 -58.1(5)
C98 C97 C96 Ru3 54.5(5)
C100 C95 C96 C97 3.2(8)
C101 C95 C96 C97 -175.0(6)
Ru3 C95 C96 C97 57.0(5)
C100 C95 C96 Ru3 -53.8(5)
C101 C95 C96 Ru3 127.9(6)
Ru3 O3 C105 C106 7.8(9)
Ru3 O3 C105 C114 -172.2(4)
C77 C82 C81 C80 0.9(10)
C112 C113 C114 C109 -0.6(11)
C112 C113 C114 C105 -179.5(7)
O3 C105 C114 C113 4.3(9)
C106 C105 C114 C113 -175.7(6)
O3 C105 C114 C109 -174.6(6)
C106 C105 C114 C109 5.4(9)
C81 C82 C77 C78 -3.2(10)
C81 C82 C77 P2 177.0(5)
C89 P2 C77 C82 102.1(6)
C83 P2 C77 C82 -148.5(6)
Ru2 P2 C77 C82 -25.1(6)
C89 P2 C77 C78 -77.8(6)
C83 P2 C77 C78 31.7(6)
Ru2 P2 C77 C78 155.0(5)
O1 C11 C20 C15 -176.7(5)
C12 C11 C20 C15 2.7(9)
O1 C11 C20 C19 5.3(8)
C12 C11 C20 C19 -175.3(6)
O3 C105 C106 C115 -7.0(10)
C114 C105 C106 C115 173.1(6)
O3 C105 C106 C107 173.7(6)
C114 C105 C106 C107 -6.2(9)
C47 C42 C43 C44 0.9(9)
P1 C42 C43 C44 -179.2(5)
C113 C114 C109 C110 -0.8(10)
C105 C114 C109 C110 178.2(6)
C113 C114 C109 C108 179.9(7)
C105 C114 C109 C108 -1.2(10)
C15 C20 C19 C18 0.2(10)
C11 C20 C19 C18 178.3(7)
C114 C113 C112 C111 0.5(12)
C5 C4 C3 C2 1.6(11)
C10 C4 C3 C2 -175.3(7)
Ru1 C4 C3 C2 56.0(6)
C5 C4 C3 Ru1 -54.4(6)
C10 C4 C3 Ru1 128.7(7)
C124 P3 C136 C141 -38.5(6)
C130 P3 C136 C141 -149.3(6)
Ru3 P3 C136 C141 89.5(5)
C124 P3 C136 C137 144.1(7)
C130 P3 C136 C137 33.3(7)
Ru3 P3 C136 C137 -87.9(6)
C4 C3 C2 C1 -1.3(11)
Ru1 C3 C2 C1 55.1(7)
C4 C3 C2 Ru1 -56.4(6)
C43 C42 C47 C46 -1.7(9)
P1 C42 C47 C46 178.4(5)
C3 C2 C1 C6 -0.9(10)
Ru1 C2 C1 C6 53.2(5)
C3 C2 C1 C7 176.8(7)
Ru1 C2 C1 C7 -129.1(6)
C3 C2 C1 Ru1 -54.1(6)
C3 C4 C5 C6 0.4(10)
C10 C4 C5 C6 177.3(6)
Ru1 C4 C5 C6 -54.1(6)
C3 C4 C5 Ru1 54.5(6)
C10 C4 C5 Ru1 -128.6(6)
C42 C43 C44 C45 0.7(11)
O1 C11 C12 C21 -1.5(10)
C20 C11 C12 C21 179.2(6)
O1 C11 C12 C13 176.2(5)
C20 C11 C12 C13 -3.0(9)
C43 C44 C45 C46 -1.6(11)
C114 C109 C110 C111 2.2(11)
C108 C109 C110 C111 -178.5(7)
C105 C106 C107 C108 3.1(10)
C115 C106 C107 C108 -176.3(6)
C42 C47 C46 C45 0.9(10)
C44 C45 C46 C47 0.8(11)
C65 C66 C67 C62 1.0(11)
C65 C66 C67 C58 179.7(7)
C11 C12 C13 C14 1.7(9)
C21 C12 C13 C14 179.6(6)
C93 C94 C89 C90 -0.9(11)
C93 C94 C89 P2 -178.1(6)
C77 P2 C89 C90 165.2(6)
C83 P2 C89 C90 60.7(7)
Ru2 P2 C89 C90 -69.4(6)
C77 P2 C89 C94 -17.7(7)
C83 P2 C89 C94 -122.3(6)
Ru2 P2 C89 C94 107.6(6)
C50 C49 C48 C53 3.3(10)
Ru2 C49 C48 C53 -52.8(6)
C50 C49 C48 C54 -177.5(6)
Ru2 C49 C48 C54 126.4(6)
C50 C49 C48 Ru2 56.1(6)
C34 C35 C30 C31 -1.0(10)
C34 C35 C30 P1 172.9(5)
C42 P1 C30 C35 28.5(6)
C36 P1 C30 C35 139.3(6)
Ru1 P1 C30 C35 -91.4(6)
C42 P1 C30 C31 -157.5(5)
C36 P1 C30 C31 -46.7(6)
Ru1 P1 C30 C31 82.6(5)
C48 C49 C50 C51 0.3(10)
Ru2 C49 C50 C51 57.8(6)
C48 C49 C50 Ru2 -57.5(6)
C52 C51 C50 C49 -4.7(10)
C57 C51 C50 C49 171.7(7)
Ru2 C51 C50 C49 -56.6(6)
C52 C51 C50 Ru2 51.8(6)
C57 C51 C50 Ru2 -131.7(7)
C41 C36 C37 C38 0.4(10)
P1 C36 C37 C38 177.1(6)
C33 C32 C31 C30 -0.8(10)
C35 C30 C31 C32 1.6(9)
P1 C30 C31 C32 -172.6(5)
C89 P2 C83 C84 -6.3(10)
C77 P2 C83 C84 -114.0(9)
Ru2 P2 C83 C84 124.3(8)
C89 P2 C83 C88 167.5(7)
C77 P2 C83 C88 59.8(7)
Ru2 P2 C83 C88 -61.9(8)
C94 C89 C90 C91 1.5(11)
P2 C89 C90 C91 178.6(6)
C128 C129 C124 C125 0.6(14)
C128 C129 C124 P3 -174.3(8)
C136 P3 C124 C129 132.7(7)
C130 P3 C124 C129 -121.4(7)
Ru3 P3 C124 C129 6.4(8)
C136 P3 C124 C125 -42.1(9)
C130 P3 C124 C125 63.8(8)
Ru3 P3 C124 C125 -168.4(7)
C69 N2 C68 C59 172.4(8)
Ru2 N2 C68 C59 -10.6(12)
C20 C19 C18 C17 2.5(12)
C16 C17 C18 C19 -3.5(13)
C84 C83 C88 C87 0.5(15)
P2 C83 C88 C87 -173.6(8)
C89 C94 C93 C92 -0.8(12)
C4 C5 C6 C1 -2.8(10)
Ru1 C5 C6 C1 -57.7(6)
C4 C5 C6 Ru1 54.9(6)
C2 C1 C6 C5 3.0(10)
C7 C1 C6 C5 -174.7(6)
Ru1 C1 C6 C5 56.8(6)
C2 C1 C6 Ru1 -53.8(5)
C7 C1 C6 Ru1 128.5(6)
C12 C13 C14 C15 0.2(10)
C94 C93 C92 C91 2.1(12)
C19 C20 C15 C16 -1.9(9)
C11 C20 C15 C16 -179.9(6)
C19 C20 C15 C14 177.2(6)
C11 C20 C15 C14 -0.9(9)
C13 C14 C15 C16 178.4(7)
C13 C14 C15 C20 -0.6(9)
C18 C17 C16 C15 1.9(13)
C20 C15 C16 C17 0.8(11)
C14 C15 C16 C17 -178.2(8)
C36 C37 C38 C39 -0.7(11)
C115 N3 C116 C117 -48.2(8)
Ru3 N3 C116 C117 134.7(5)
C115 N3 C116 C118 77.5(7)
Ru3 N3 C116 C118 -99.6(6)
C123 C118 C116 N3 -62.7(10)
C119 C118 C116 N3 121.3(7)
C123 C118 C116 C117 63.6(10)
C119 C118 C116 C117 -112.4(8)
C50 C51 C52 C53 5.7(11)
C57 C51 C52 C53 -170.7(7)
Ru2 C51 C52 C53 57.2(7)
C50 C51 C52 Ru2 -51.5(6)
C57 C51 C52 Ru2 132.1(7)
C53 C48 C54 C56 16.8(10)
C49 C48 C54 C56 -162.4(6)
Ru2 C48 C54 C56 -77.4(8)
C53 C48 C54 C55 -106.6(8)
C49 C48 C54 C55 74.2(8)
Ru2 C48 C54 C55 159.3(5)
C2 C1 C7 C9 127.6(8)
C6 C1 C7 C9 -54.8(10)
Ru1 C1 C7 C9 36.0(10)
C2 C1 C7 C8 -108.7(8)
C6 C1 C7 C8 68.9(9)
Ru1 C1 C7 C8 159.7(6)
C49 C48 C53 C52 -2.4(11)
C54 C48 C53 C52 178.5(7)
Ru2 C48 C53 C52 -53.9(6)
C49 C48 C53 Ru2 51.6(6)
C54 C48 C53 Ru2 -127.6(7)
C51 C52 C53 C48 -2.2(12)
Ru2 C52 C53 C48 55.4(6)
C51 C52 C53 Ru2 -57.6(7)
N2 C68 C59 C58 -17.1(14)
N2 C68 C59 C60 169.0(9)
C61 C60 C59 C58 0.7(14)
C61 C60 C59 C68 174.8(9)
C68 N2 C69 C71 96.3(9)
Ru2 N2 C69 C71 -80.7(7)
C68 N2 C69 C70 -29.7(11)
Ru2 N2 C69 C70 153.3(6)
C76 C71 C69 N2 -45.2(10)
C72 C71 C69 N2 138.5(8)
C76 C71 C69 C70 83.1(10)
C72 C71 C69 C70 -93.1(9)
C139 C140 C141 C136 1.4(10)
C137 C136 C141 C140 -4.4(10)
P3 C136 C141 C140 178.1(5)
C106 C107 C108 C109 1.2(11)
C114 C109 C108 C107 -2.1(11)
C110 C109 C108 C107 178.6(7)
C89 C90 C91 C92 -0.3(12)
C93 C92 C91 C90 -1.5(12)
C59 C60 C61 C62 -3.0(16)
C141 C140 C139 C138 2.2(12)
C22 N1 C21 C12 -176.8(6)
Ru1 N1 C21 C12 -1.8(10)
C11 C12 C21 N1 -2.1(11)
C13 C12 C21 N1 -179.9(6)
C37 C36 C41 C40 0.3(11)
P1 C36 C41 C40 -176.4(6)
C39 C40 C41 C36 -0.6(12)
C82 C81 C80 C79 1.7(12)
C81 C80 C79 C78 -1.8(13)
C21 N1 C22 C24 80.6(9)
Ru1 N1 C22 C24 -94.7(7)
C21 N1 C22 C23 -45.6(10)
Ru1 N1 C22 C23 139.0(7)
C141 C136 C137 C138 4.1(12)
P3 C136 C137 C138 -178.5(7)
C100 C95 C101 C102 142.6(9)
C96 C95 C101 C102 -39.2(11)
Ru3 C95 C101 C102 51.8(12)
C100 C95 C101 C103 -96.2(10)
C96 C95 C101 C103 82.0(10)
Ru3 C95 C101 C103 173.0(8)
C37 C38 C39 C40 0.4(12)
C41 C40 C39 C38 0.2(12)
C80 C79 C78 C77 -0.6(13)
C82 C77 C78 C79 3.1(11)
P2 C77 C78 C79 -177.1(6)
C30 C35 C34 C33 -0.3(11)
C129 C124 C125 C126 -1.1(16)
P3 C124 C125 C126 173.8(10)
C31 C32 C33 C34 -0.5(11)
C35 C34 C33 C32 1.1(11)
C26 C25 C24 C29 1.4(13)
C26 C25 C24 C22 -178.7(8)
N1 C22 C24 C25 153.0(8)
C23 C22 C24 C25 -78.9(10)
N1 C22 C24 C29 -27.0(12)
C23 C22 C24 C29 101.0(10)
C60 C61 C62 C63 -177.4(10)
C60 C61 C62 C67 1.0(15)
C66 C67 C62 C63 0.3(12)
C58 C67 C62 C63 -178.4(8)
C66 C67 C62 C61 -178.2(8)
C58 C67 C62 C61 3.1(12)
C24 C25 C26 C27 0.1(14)
C123 C118 C119 C120 4.6(13)
C116 C118 C119 C120 -179.3(8)
C109 C110 C111 C112 -2.2(12)
C113 C112 C111 C110 0.9(13)
C119 C118 C123 C122 -2.6(15)
C116 C118 C123 C122 -178.6(9)
C25 C24 C29 C28 -1.5(12)
C22 C24 C29 C28 178.5(8)
C27 C28 C29 C24 0.3(12)
C88 C83 C84 C85 1.9(15)
P2 C83 C84 C85 175.6(8)
C25 C26 C27 C28 -1.3(14)
C29 C28 C27 C26 1.2(13)
C124 P3 C130 C135 176.2(7)
C136 P3 C130 C135 -79.3(7)
Ru3 P3 C130 C135 44.8(8)
C124 P3 C130 C131 -4.2(9)
C136 P3 C130 C131 100.2(8)
Ru3 P3 C130 C131 -135.7(7)
C76 C71 C72 C73 -0.5(14)
C69 C71 C72 C73 176.0(9)
C67 C66 C65 C64 -1.8(12)
C63 C64 C65 C66 1.3(14)
C131 C130 C135 C134 -0.2(15)
P3 C130 C135 C134 179.4(9)
C130 C135 C134 C133 -8(2)
C83 C84 C85 C86 -5.1(18)
C140 C139 C138 C137 -2.5(16)
C136 C137 C138 C139 -0.7(16)
C72 C71 C76 C75 -1.2(14)
C69 C71 C76 C75 -177.5(9)
C71 C76 C75 C74 2.2(16)
C65 C64 C63 C62 0.0(16)
C61 C62 C63 C64 177.6(10)
C67 C62 C63 C64 -0.8(14)
C84 C85 C86 C87 5.6(19)
C124 C129 C128 C127 1.3(17)
C135 C130 C131 C132 1.0(15)
P3 C130 C131 C132 -178.5(8)
C135 C134 C133 C132 13(3)
C71 C72 C73 C74 1.2(17)
C124 C125 C126 C127 0(2)
C134 C133 C132 C131 -12(2)
C130 C131 C132 C133 4.9(18)
C120 C121 C122 C123 2(2)
C118 C123 C122 C121 -0.8(19)
C76 C75 C74 C73 -1.5(19)
C72 C73 C74 C75 -0.2(19)
C85 C86 C87 C88 -3.0(19)
C83 C88 C87 C86 0.0(17)
C116 N3 C115 C106 -173.6(6)
Ru3 N3 C115 C106 3.4(9)
C105 C106 C115 N3 0.8(11)
C107 C106 C115 N3 -179.8(6)
Ru2 O2 C58 C59 29.9(9)
Ru2 O2 C58 C67 -152.9(5)
C68 C59 C58 O2 6.7(12)
C60 C59 C58 O2 -179.4(7)
C68 C59 C58 C67 -170.3(7)
C60 C59 C58 C67 3.5(11)
C66 C67 C58 O2 -1.3(10)
C62 C67 C58 O2 177.3(7)
C66 C67 C58 C59 176.0(7)
C62 C67 C58 C59 -5.4(11)
C118 C119 C120 C121 -3.1(17)
C122 C121 C120 C119 0(2)
C125 C126 C127 C128 2(2)
C129 C128 C127 C126 -3(2)

loop_
_platon_squeeze_void_nr
_platon_squeeze_void_average_x
_platon_squeeze_void_average_y
_platon_squeeze_void_average_z
_platon_squeeze_void_volume
_platon_squeeze_void_count_electrons
_platon_squeeze_void_content
1 -0.098 0.002 0.117 164 16 ' '
2 0.079 0.502 0.883 164 16 ' '
